data_7223984
loop_
_publ_author_name
'Sakuma, Takao'
'Sakai, Hayato'
'Araki, Yasuyuki'
'Wada, Takehiko'
'Hasobe, Taku'

_publ_section_title
;
 Control of local structures and photophysical properties of zinc
 porphyrin-based supramolecular assemblies structurally organized by
 regioselective ligand coordination.
;
_journal_issue 7
_journal_name_full 'Physical chemistry chemical physics : PCCP'
_journal_page_first 5453
_journal_page_last 5463
_journal_paper_doi 10.1039/c5cp07110k
_journal_volume 18
_journal_year 2016
_chemical_formula_moiety 'C60 H24 N8 O8 Zn3'
_chemical_formula_sum 'C60 H24 N8 O8 Zn3'
_chemical_formula_weight 1181.04
_space_group_IT_number 139
_symmetry_cell_setting tetragonal
_symmetry_Int_Tables_number 139
_symmetry_space_group_name_Hall '-I 4 2'
_symmetry_space_group_name_H-M 'I 4/m m m'
_atom_sites_solution_hydrogens geom
_atom_sites_solution_primary direct
_atom_sites_solution_secondary difmap
_audit_update_record
;
2015-08-04 deposited with the CCDC.
2016-01-22 downloaded from the CCDC.
;
_cell_angle_alpha 90.0000
_cell_angle_beta 90.0000
_cell_angle_gamma 90.0000
_cell_formula_units_Z 2
_cell_length_a 16.679(3)
_cell_length_b 16.679(3)
_cell_length_c 17.674(3)
_cell_measurement_reflns_used 5749
_cell_measurement_temperature 103
_cell_measurement_theta_max 25.38
_cell_measurement_theta_min 3.36
_cell_volume 4916.7(15)
_computing_cell_refinement 'RAPID AUTO'
_computing_data_collection 'RAPID AUTO (Rigaku, ????)'
_computing_data_reduction 'RAPID AUTO'
_computing_molecular_graphics 'CrystalStructure 4.0'
_computing_publication_material 'CrystalStructure 4.0 (Rigaku, 2010)'
_computing_structure_refinement 'SHELXL97 (Sheldrick, 2008)'
_computing_structure_solution 'SHELXS97 (Sheldrick, 2008)'
_diffrn_ambient_temperature 103
_diffrn_detector_area_resol_mean 10.000
_diffrn_measured_fraction_theta_full 0.995
_diffrn_measured_fraction_theta_max 0.995
_diffrn_measurement_device_type 'Rigaku R-AXIS RAPID'
_diffrn_measurement_method \w
_diffrn_radiation_type 'Mo K\a'
_diffrn_radiation_wavelength 0.71075
_diffrn_reflns_av_R_equivalents 0.1258
_diffrn_reflns_limit_h_max 20
_diffrn_reflns_limit_h_min -18
_diffrn_reflns_limit_k_max 20
_diffrn_reflns_limit_k_min -20
_diffrn_reflns_limit_l_max 21
_diffrn_reflns_limit_l_min -21
_diffrn_reflns_number 34462
_diffrn_reflns_theta_full 25.34
_diffrn_reflns_theta_max 25.34
_diffrn_standards_number 0
_exptl_absorpt_coefficient_mu 0.761
_exptl_absorpt_correction_T_max 0.992
_exptl_absorpt_correction_T_min 0.320
_exptl_absorpt_correction_type multi-scan
_exptl_absorpt_process_details 'ABSCOR (Rigaku, 1995)'
_exptl_crystal_colour purple
_exptl_crystal_density_diffrn 0.798
_exptl_crystal_density_method 'not measured'
_exptl_crystal_description platelet
_exptl_crystal_F_000 1188.00
_exptl_crystal_size_max 0.240
_exptl_crystal_size_mid 0.240
_exptl_crystal_size_min 0.010
_platon_squeeze_details
;
;
_refine_diff_density_max 2.280
_refine_diff_density_min -0.680
_refine_ls_extinction_method none
_refine_ls_goodness_of_fit_ref 1.140
_refine_ls_hydrogen_treatment constr
_refine_ls_number_parameters 75
_refine_ls_number_reflns 1312
_refine_ls_number_restraints 1
_refine_ls_R_factor_gt 0.0889
_refine_ls_shift/su_max 0.000
_refine_ls_structure_factor_coef Fsqd
_refine_ls_weighting_details 'w = 1/[\s^2^(Fo^2^)+(0.1536P)^2^+8.9878P] where P=(Fo^2^+2Fc^2^)/3'
_refine_ls_weighting_scheme calc
_refine_ls_wR_factor_ref 0.2511
_reflns_number_gt 1190
_reflns_number_total 1312
_reflns_threshold_expression F^2^>2.0\s(F^2^)
_cod_data_source_file c5cp07110k2.cif
_cod_data_source_block ZnTCPP-DABCO
_cod_depositor_comments 'Adding full bibliography for 7223984.cif.'
_cod_original_cell_volume 4916.9(13)
_cod_database_code 7223984

loop_
_symmetry_equiv_pos_site_id
_symmetry_equiv_pos_as_xyz
1 +X,+Y,+Z
2 -Y,+X,+Z
3 -X,-Y,+Z
4 +Y,-X,+Z
5 -X,+Y,+Z
6 +Y,+X,+Z
7 +X,-Y,+Z
8 -Y,-X,+Z
9 -X,-Y,-Z
10 +Y,-X,-Z
11 +X,+Y,-Z
12 -Y,+X,-Z
13 +X,-Y,-Z
14 -Y,-X,-Z
15 -X,+Y,-Z
16 +Y,+X,-Z
17 1/2+X,1/2+Y,1/2+Z
18 1/2-Y,1/2+X,1/2+Z
19 1/2-X,1/2-Y,1/2+Z
20 1/2+Y,1/2-X,1/2+Z
21 1/2-X,1/2+Y,1/2+Z
22 1/2+Y,1/2+X,1/2+Z
23 1/2+X,1/2-Y,1/2+Z
24 1/2-Y,1/2-X,1/2+Z
25 1/2-X,1/2-Y,1/2-Z
26 1/2+Y,1/2-X,1/2-Z
27 1/2+X,1/2+Y,1/2-Z
28 1/2-Y,1/2+X,1/2-Z
29 1/2+X,1/2-Y,1/2-Z
30 1/2-Y,1/2-X,1/2-Z
31 1/2-X,1/2+Y,1/2-Z
32 1/2+Y,1/2+X,1/2-Z

loop_
_atom_site_label
_atom_site_type_symbol
_atom_site_fract_x
_atom_site_fract_y
_atom_site_fract_z
_atom_site_U_iso_or_equiv
_atom_site_adp_type
_atom_site_occupancy
_atom_site_symmetry_multiplicity
_atom_site_calc_flag
_atom_site_refinement_flags
Zn1 Zn 0.0000 0.0000 0.08200(8) 0.0431(6) Uani 1.0 4 d .
Zn2 Zn 0.0000 0.0000 0.46972(15) 0.0403(7) Uani 0.5000 4 d .
O1 O 0.0841(2) 0.0841(2) 0.0627(3) 0.0783(17) Uani 1.0 16 d .
N1 N 0.0000 0.0000 0.1969(6) 0.050(3) Uani 1.0 4 d .
N2 N 0.0000 0.0000 0.3458(10) 0.090(5) Uani 1.0 4 d .
N3 N 0.0000 0.1227(4) 0.5000 0.066(3) Uani 1.0 8 d .
C1 C 0.1079(3) 0.1079(3) 0.0000 0.053(3) Uani 1.0 8 d .
C2 C 0.1730(3) 0.1730(3) 0.0000 0.056(3) Uani 1.0 8 d .
C3 C 0.2024(3) 0.2024(3) 0.0679(5) 0.084(3) Uani 1.0 16 d .
C4 C 0.2612(4) 0.2612(4) 0.0673(5) 0.093(4) Uani 1.0 16 d .
C5 C -0.0406(4) 0.2546(3) 0.5000 0.070(2) Uani 1.0 16 d .
C6 C -0.0659(4) 0.1711(4) 0.5000 0.0624(18) Uani 1.0 16 d .
C7 C -0.1458(4) 0.1458(4) 0.5000 0.065(3) Uani 1.0 8 d .
C8 C -0.2095(3) 0.2095(3) 0.5000 0.059(3) Uani 1.0 8 d .
C9 C 0.0862(17) 0.0000 0.2255(14) 0.089(8) Uiso 0.3750 16 d .
C10 C 0.093(3) 0.0000 0.3055(19) 0.124(12) Uiso 0.3750 16 d .
C11 C 0.0578(17) -0.0578(17) 0.2319(16) 0.131(12) Uiso 0.3750 16 d .
C12 C 0.0607(19) -0.0607(19) 0.3170(16) 0.138(13) Uiso 0.3750 16 d .
H3 H 0.1824 0.1824 0.1145 0.1012 Uiso 1.0 16 calc R
H4 H 0.2815 0.2815 0.1137 0.1119 Uiso 1.0 16 calc R
H5 H -0.0745 0.3003 0.5000 0.0834 Uiso 1.0 16 calc R

loop_
_atom_site_aniso_label
_atom_site_aniso_U_11
_atom_site_aniso_U_22
_atom_site_aniso_U_33
_atom_site_aniso_U_12
_atom_site_aniso_U_13
_atom_site_aniso_U_23
Zn1 0.0292(6) 0.0292(6) 0.0709(11) 0.0000 0.0000 0.0000
Zn2 0.0272(8) 0.0272(8) 0.0665(16) 0.0000 0.0000 0.0000
O1 0.074(3) 0.074(3) 0.087(4) -0.043(3) 0.0020(16) 0.0020(16)
N1 0.040(4) 0.040(4) 0.069(7) 0.0000 0.0000 0.0000
N2 0.076(6) 0.076(6) 0.118(12) 0.0000 0.0000 0.0000
N3 0.029(4) 0.027(4) 0.141(8) 0.0000 0.0000 0.0000
C1 0.034(3) 0.034(3) 0.091(7) -0.004(4) 0.0000 0.0000
C2 0.035(3) 0.035(3) 0.097(7) -0.005(4) 0.0000 0.0000
C3 0.083(4) 0.083(4) 0.087(5) -0.051(5) -0.002(3) -0.002(3)
C4 0.088(5) 0.088(5) 0.103(6) -0.059(6) -0.004(3) -0.004(3)
C5 0.044(4) 0.027(3) 0.138(7) 0.005(3) 0.0000 0.0000
C6 0.035(3) 0.033(3) 0.119(6) 0.005(3) 0.0000 0.0000
C7 0.038(3) 0.038(3) 0.120(9) 0.011(4) 0.0000 0.0000
C8 0.032(3) 0.032(3) 0.113(8) 0.006(4) 0.0000 0.0000

loop_
_atom_type_symbol
_atom_type_description
_atom_type_scat_dispersion_real
_atom_type_scat_dispersion_imag
_atom_type_scat_source
C C 0.0033 0.0016
;
International Tables for Crystallography
(1992, Vol. C, Tables 4.2.6.8 and 6.1.1.4)
;
H H 0.0000 0.0000
;
International Tables for Crystallography
(1992, Vol. C, Table 6.1.1.4)
;
N N 0.0061 0.0033
;
International Tables for Crystallography
(1992, Vol. C, Tables 4.2.6.8 and 6.1.1.4)
;
O O 0.0106 0.0060
;
International Tables for Crystallography
(1992, Vol. C, Tables 4.2.6.8 and 6.1.1.4)
;
Zn Zn 0.2839 1.4301
;
International Tables for Crystallography
(1992, Vol. C, Tables 4.2.6.8 and 6.1.1.4)
;

loop_
_geom_angle_atom_site_label_1
_geom_angle_atom_site_label_2
_geom_angle_atom_site_label_3
_geom_angle
_geom_angle_publ_flag
_geom_angle_site_symmetry_1
_geom_angle_site_symmetry_3
O1 Zn1 O1 88.35(14) yes . 2_555
O1 Zn1 O1 160.5(3) yes . 3_555
O1 Zn1 O1 88.35(14) yes . 4_555
O1 Zn1 N1 99.76(16) yes . .
O1 Zn1 O1 88.35(14) yes 2_555 3_555
O1 Zn1 O1 160.5(3) yes 2_555 4_555
O1 Zn1 N1 99.76(16) yes 2_555 .
O1 Zn1 O1 88.35(14) yes 3_555 4_555
O1 Zn1 N1 99.76(16) yes 3_555 .
O1 Zn1 N1 99.76(16) yes 4_555 .
N2 Zn2 N3 104.65(9) yes . .
N2 Zn2 N3 104.65(9) yes . 2_555
N2 Zn2 N3 104.65(9) yes . 3_555
N2 Zn2 N3 104.65(9) yes . 4_555
N3 Zn2 N3 86.33(4) yes . 2_555
N3 Zn2 N3 150.69(16) yes . 3_555
N3 Zn2 N3 86.33(4) yes . 4_555
N3 Zn2 N3 86.33(4) yes 2_555 3_555
N3 Zn2 N3 150.69(16) yes 2_555 4_555
N3 Zn2 N3 86.33(4) yes 3_555 4_555
Zn1 O1 C1 126.6(4) yes . .
Zn1 N1 C9 109.4(10) yes . .
Zn1 N1 C9 109.4(10) yes . 2_555
Zn1 N1 C9 109.4(10) yes . 3_555
Zn1 N1 C9 109.4(10) yes . 4_555
Zn1 N1 C11 114.4(12) yes . .
Zn1 N1 C11 114.4(12) yes . 2_555
Zn1 N1 C11 114.4(12) yes . 3_555
Zn1 N1 C11 114.4(12) yes . 4_555
C9 N1 C9 83.7(5) yes . 2_555
C9 N1 C9 141.2(16) yes . 3_555
C9 N1 C9 83.7(5) yes . 4_555
C9 N1 C11 41.9(11) yes . .
C9 N1 C11 41.9(11) yes . 2_555
C9 N1 C11 118.1(14) yes . 3_555
C9 N1 C11 118.1(14) yes . 4_555
C9 N1 C9 83.7(5) yes 2_555 3_555
C9 N1 C9 141.2(16) yes 2_555 4_555
C9 N1 C11 118.1(14) yes 2_555 .
C9 N1 C11 41.9(11) yes 2_555 2_555
C9 N1 C11 41.9(11) yes 2_555 3_555
C9 N1 C11 118.1(14) yes 2_555 4_555
C9 N1 C9 83.7(5) yes 3_555 4_555
C9 N1 C11 118.1(14) yes 3_555 .
C9 N1 C11 118.1(14) yes 3_555 2_555
C9 N1 C11 41.9(11) yes 3_555 3_555
C9 N1 C11 41.9(11) yes 3_555 4_555
C9 N1 C11 41.9(11) yes 4_555 .
C9 N1 C11 118.1(14) yes 4_555 2_555
C9 N1 C11 118.1(14) yes 4_555 3_555
C9 N1 C11 41.9(11) yes 4_555 4_555
C11 N1 C11 80.2(16) yes . 2_555
C11 N1 C11 131.2(17) yes . 3_555
C11 N1 C11 80.2(16) yes . 4_555
C11 N1 C11 80.2(16) yes 2_555 3_555
C11 N1 C11 131.2(17) yes 2_555 4_555
C11 N1 C11 80.2(16) yes 3_555 4_555
Zn2 N2 C10 114.7(13) yes . .
Zn2 N2 C10 114.7(13) yes . 2_555
Zn2 N2 C10 114.7(13) yes . 3_555
Zn2 N2 C10 114.7(13) yes . 4_555
Zn2 N2 C12 109.6(13) yes . .
Zn2 N2 C12 109.6(13) yes . 2_555
Zn2 N2 C12 109.6(13) yes . 3_555
Zn2 N2 C12 109.6(13) yes . 4_555
C10 N2 C10 79.9(8) yes . 2_555
C10 N2 C10 131(2) yes . 3_555
C10 N2 C10 79.9(8) yes . 4_555
C10 N2 C12 41.8(12) yes . .
C10 N2 C12 41.8(12) yes . 2_555
C10 N2 C12 117.7(16) yes . 3_555
C10 N2 C12 117.7(16) yes . 4_555
C10 N2 C10 79.9(8) yes 2_555 3_555
C10 N2 C10 131(2) yes 2_555 4_555
C10 N2 C12 117.7(16) yes 2_555 .
C10 N2 C12 41.8(12) yes 2_555 2_555
C10 N2 C12 41.8(12) yes 2_555 3_555
C10 N2 C12 117.7(16) yes 2_555 4_555
C10 N2 C10 79.9(8) yes 3_555 4_555
C10 N2 C12 117.7(16) yes 3_555 .
C10 N2 C12 117.7(16) yes 3_555 2_555
C10 N2 C12 41.8(12) yes 3_555 3_555
C10 N2 C12 41.8(12) yes 3_555 4_555
C10 N2 C12 41.8(12) yes 4_555 .
C10 N2 C12 117.7(16) yes 4_555 2_555
C10 N2 C12 117.7(16) yes 4_555 3_555
C10 N2 C12 41.8(12) yes 4_555 4_555
C12 N2 C12 83.6(18) yes . 2_555
C12 N2 C12 141(2) yes . 3_555
C12 N2 C12 83.6(18) yes . 4_555
C12 N2 C12 83.6(18) yes 2_555 3_555
C12 N2 C12 141(2) yes 2_555 4_555
C12 N2 C12 83.6(18) yes 3_555 4_555
Zn2 N3 Zn2 29.31(14) yes . 9_556
Zn2 N3 C6 124.9(4) yes . .
Zn2 N3 C6 124.9(4) yes . 5_555
Zn2 N3 C6 124.9(4) yes 9_556 .
Zn2 N3 C6 124.9(4) yes 9_556 5_555
C6 N3 C6 107.4(6) yes . 5_555
O1 C1 O1 126.2(5) yes . 11_555
O1 C1 C2 116.9(3) yes . .
O1 C1 C2 116.9(3) yes 11_555 .
C1 C2 C3 120.0(3) yes . .
C1 C2 C3 120.0(3) yes . 11_555
C3 C2 C3 120.0(5) yes . 11_555
C2 C3 C4 119.6(7) yes . .
C3 C4 C8 120.6(7) yes . 18_554
C5 C5 C6 106.9(5) yes 5_555 .
N3 C6 C5 109.4(6) yes . .
N3 C6 C7 126.1(6) yes . .
C5 C6 C7 124.4(6) yes . .
C6 C7 C6 125.1(7) yes . 8_555
C6 C7 C8 117.4(6) yes . .
C6 C7 C8 117.4(6) yes 8_555 .
C4 C8 C4 119.7(6) yes 20_455 26_455
C4 C8 C7 120.1(4) yes 20_455 .
C4 C8 C7 120.1(4) yes 26_455 .
N1 C9 C10 114(3) yes . .
N1 C9 C11 68(2) yes . .
N1 C9 C11 68(2) yes . 2_555
N1 C9 C12 94.0(16) yes . .
N1 C9 C12 94.0(16) yes . 2_555
C10 C9 C11 86(3) yes . .
C10 C9 C11 86(3) yes . 2_555
C10 C9 C12 36.1(13) yes . .
C10 C9 C12 36.1(13) yes . 2_555
C11 C9 C11 127(4) yes . 2_555
C11 C9 C12 50(2) yes . .
C11 C9 C12 106(3) yes . 2_555
C11 C9 C12 106(3) yes 2_555 .
C11 C9 C12 50(2) yes 2_555 2_555
C12 C9 C12 62.4(15) yes . 2_555
N2 C10 C9 110(3) yes . .
N2 C10 C11 90(2) yes . .
N2 C10 C11 90(2) yes . 2_555
N2 C10 C12 60(3) yes . .
N2 C10 C12 60(3) yes . 2_555
C9 C10 C11 38.7(13) yes . .
C9 C10 C11 38.7(13) yes . 2_555
C9 C10 C12 98(3) yes . .
C9 C10 C12 98(3) yes . 2_555
C11 C10 C11 68.1(19) yes . 2_555
C11 C10 C12 59(2) yes . .
C11 C10 C12 118(4) yes . 2_555
C11 C10 C12 118(4) yes 2_555 .
C11 C10 C12 59(2) yes 2_555 2_555
C12 C10 C12 121(4) yes . 2_555
N1 C11 C9 70(2) yes . .
N1 C11 C9 70(2) yes . 4_555
N1 C11 C10 99.8(18) yes . .
N1 C11 C10 99.8(18) yes . 4_555
N1 C11 C11 49.9(12) yes . 2_555
N1 C11 C11 49.9(12) yes . 4_555
N1 C11 C12 117(3) yes . .
C9 C11 C9 140(4) yes . 4_555
C9 C11 C10 55(2) yes . .
C9 C11 C10 129(3) yes . 4_555
C9 C11 C11 26.7(18) yes . 2_555
C9 C11 C11 116(3) yes . 4_555
C9 C11 C12 97(3) yes . .
C9 C11 C10 129(3) yes 4_555 .
C9 C11 C10 55(2) yes 4_555 4_555
C9 C11 C11 116(3) yes 4_555 2_555
C9 C11 C11 26.7(18) yes 4_555 4_555
C9 C11 C12 97(3) yes 4_555 .
C10 C11 C10 79(2) yes . 4_555
C10 C11 C11 55.9(14) yes . 2_555
C10 C11 C11 110(2) yes . 4_555
C10 C11 C12 41.6(17) yes . .
C10 C11 C11 110(2) yes 4_555 2_555
C10 C11 C11 55.9(14) yes 4_555 4_555
C10 C11 C12 41.6(17) yes 4_555 .
C11 C11 C11 90.0(17) yes 2_555 4_555
C11 C11 C12 92(2) yes 2_555 .
C11 C11 C12 92(2) yes 4_555 .
N2 C12 C9 94.4(18) yes . .
N2 C12 C9 94.4(18) yes . 4_555
N2 C12 C10 78(3) yes . .
N2 C12 C10 78(3) yes . 4_555
N2 C12 C11 107(3) yes . .
C9 C12 C9 62.6(13) yes . 4_555
C9 C12 C10 46(2) yes . .
C9 C12 C10 106(3) yes . 4_555
C9 C12 C11 33.3(14) yes . .
C9 C12 C10 106(3) yes 4_555 .
C9 C12 C10 46(2) yes 4_555 4_555
C9 C12 C11 33.3(14) yes 4_555 .
C10 C12 C10 141(4) yes . 4_555
C10 C12 C11 79(3) yes . .
C10 C12 C11 79(3) yes 4_555 .
C2 C3 H3 120.230 no . .
C4 C3 H3 120.197 no . .
C3 C4 H4 119.713 no . .
C8 C4 H4 119.711 no 18_554 .
C5 C5 H5 126.528 no 5_555 .
C6 C5 H5 126.616 no . .

loop_
_geom_bond_atom_site_label_1
_geom_bond_atom_site_label_2
_geom_bond_distance
_geom_bond_publ_flag
_geom_bond_site_symmetry_2
Zn1 O1 2.013(4) yes .
Zn1 O1 2.013(4) yes 2_555
Zn1 O1 2.013(4) yes 3_555
Zn1 O1 2.013(4) yes 4_555
Zn1 N1 2.031(11) yes .
Zn2 N2 2.190(18) yes .
Zn2 N3 2.115(7) yes .
Zn2 N3 2.115(7) yes 2_555
Zn2 N3 2.115(7) yes 3_555
Zn2 N3 2.115(7) yes 4_555
O1 C1 1.242(6) yes .
N1 C9 1.52(3) yes .
N1 C9 1.52(3) yes 2_555
N1 C9 1.52(3) yes 3_555
N1 C9 1.52(3) yes 4_555
N1 C11 1.50(3) yes .
N1 C11 1.50(3) yes 2_555
N1 C11 1.50(3) yes 3_555
N1 C11 1.50(3) yes 4_555
N2 C10 1.71(4) yes .
N2 C10 1.71(4) yes 2_555
N2 C10 1.71(4) yes 3_555
N2 C10 1.71(4) yes 4_555
N2 C12 1.52(4) yes .
N2 C12 1.52(4) yes 2_555
N2 C12 1.52(4) yes 3_555
N2 C12 1.52(4) yes 4_555
N3 C6 1.364(8) yes .
N3 C6 1.364(8) yes 5_555
C1 C2 1.536(7) yes .
C2 C3 1.385(8) yes .
C2 C3 1.385(8) yes 11_555
C3 C4 1.389(8) yes .
C4 C8 1.375(9) yes 18_554
C5 C5 1.354(10) yes 5_555
C5 C6 1.455(9) yes .
C6 C7 1.398(10) yes .
C7 C8 1.503(9) yes .
C9 C10 1.42(4) yes .
C9 C11 1.08(3) yes .
C9 C11 1.08(3) yes 2_555
C9 C12 1.95(4) yes .
C9 C12 1.95(4) yes 2_555
C10 C11 1.72(4) yes .
C10 C11 1.72(4) yes 2_555
C10 C12 1.16(4) yes .
C10 C12 1.16(4) yes 2_555
C11 C11 1.93(4) yes 2_555
C11 C11 1.93(4) yes 4_555
C11 C12 1.51(4) yes .
C3 H3 0.950 no .
C4 H4 0.950 no .
C5 H5 0.949 no .

loop_
_geom_contact_atom_site_label_1
_geom_contact_atom_site_label_2
_geom_contact_distance
_geom_contact_publ_flag
_geom_contact_site_symmetry_2
Zn1 O1 3.237(5) no 11_555
Zn1 C1 2.929(5) no 2_555
Zn1 C1 2.929(5) no 3_555
Zn1 C1 2.929(5) no 4_555
Zn2 N2 3.261(18) no 9_556
Zn2 C6 3.105(7) no 2_555
Zn2 C6 3.105(7) no 4_555
Zn2 C6 3.105(7) no 8_555
Zn2 C7 3.481(7) no .
Zn2 C7 3.481(7) no 2_555
Zn2 C7 3.481(7) no 3_555
Zn2 C7 3.481(7) no 4_555
O1 C1 3.412(6) no 2_555
O1 C1 3.412(6) no 4_555
O1 C3 2.791(7) no .
O1 C9 3.20(3) no .
O1 C9 3.20(3) no 2_555
O1 C11 3.05(3) no 2_555
N1 N2 2.63(2) no .
N1 C10 2.47(4) no 2_555
N1 C10 2.47(4) no 3_555
N1 C12 2.56(3) no 3_555
N1 C12 2.56(3) no 4_555
N2 C9 2.57(3) no 2_555
N2 C9 2.57(3) no 3_555
N2 C11 2.43(4) no 3_555
N2 C11 2.43(4) no 4_555
N3 C5 2.302(9) no 5_555
N3 C6 3.007(7) no 4_555
N3 C6 3.007(7) no 8_555
N3 C7 2.462(7) no 4_555
N3 C10 3.47(4) no 2_555
N3 C12 3.54(3) no 2_555
N3 C12 3.54(3) no 3_555
N3 C12 3.54(3) no 9_556
C1 C1 3.599(7) no 2_555
C1 C1 3.599(7) no 4_555
C2 C4 2.397(8) no 11_555
C2 C8 2.772(7) no 18_554
C3 C4 2.763(11) no 11_555
C4 C5 3.522(9) no 18_554
C4 C6 3.317(9) no 18_554
C5 C7 3.600(10) no 4_555
C5 C8 2.916(9) no .
C6 C7 3.556(10) no 4_555
C9 C10 3.30(5) no 3_555
C9 C12 3.10(4) no 3_555
C9 C12 3.10(4) no 4_555
C11 C12 3.17(5) no 3_555
Zn1 Zn1 2.899(2) no 9_555
Zn1 O1 3.237(5) no 9_555
Zn1 O1 3.237(5) no 10_555
Zn1 O1 3.237(5) no 12_555
Zn2 C6 3.105(7) no 6_555
Zn2 C6 3.105(7) no 7_555
O1 Zn1 3.237(5) no 9_555
O1 O1 3.575(6) no 10_555
O1 O1 3.575(6) no 12_555
N3 C10 3.47(4) no 12_556
N3 C12 3.54(3) no 12_556
C1 Zn1 2.929(5) no 9_555
C1 O1 3.412(6) no 10_555
C1 O1 3.412(6) no 12_555
C4 C5 3.522(9) no 23_554
C4 C6 3.317(9) no 23_554
O1 H3 2.4928 no .
N3 H5 3.2128 no .
N3 H5 3.2128 no 5_555
C1 H3 2.6802 no .
C1 H3 2.6802 no 11_555
C2 H3 2.0361 no 11_555
C2 H4 3.2539 no .
C2 H4 3.2539 no 11_555
C3 H3 3.2578 no 11_555
C4 H4 3.2345 no 11_555
C4 H5 3.1585 no 18_554
C6 H4 3.3388 no 20_455
C6 H4 3.3388 no 26_455
C6 H5 3.1826 no 5_555
C7 H4 2.6428 no 20_455
C7 H4 2.6428 no 26_455
C7 H5 2.8389 no .
C7 H5 2.8389 no 8_555
C8 H3 3.2559 no 20_455
C8 H3 3.2559 no 26_455
C8 H4 2.0215 no 26_455
C8 H5 2.7143 no .
C8 H5 2.7143 no 8_555
C11 H3 3.5966 no 4_555
H3 H4 2.3374 no .
H4 H5 3.4170 no 18_554
H5 H5 2.4845 no 5_555
C4 H5 3.1585 no 23_554
H4 C6 3.3388 no 23_554
H4 H5 3.4170 no 23_554

loop_
_geom_torsion_atom_site_label_1
_geom_torsion_atom_site_label_2
_geom_torsion_atom_site_label_3
_geom_torsion_atom_site_label_4
_geom_torsion
_geom_torsion_publ_flag
_geom_torsion_site_symmetry_1
_geom_torsion_site_symmetry_3
_geom_torsion_site_symmetry_4
O1 Zn1 O1 C1 80.4(3) no . 2_555 2_555
O1 Zn1 O1 C1 -80.4(3) no 2_555 . .
O1 Zn1 O1 C1 -80.4(3) no . 4_555 4_555
O1 Zn1 O1 C1 80.4(3) no 4_555 . .
O1 Zn1 N1 C9 -45.00(10) no . . .
O1 Zn1 N1 C9 45.00(10) no . . 2_555
O1 Zn1 N1 C9 135.00(10) no . . 3_555
O1 Zn1 N1 C9 -135.00(10) no . . 4_555
O1 Zn1 N1 C11 -90.00(10) no . . .
O1 Zn1 N1 C11 0.00(10) no . . 2_555
O1 Zn1 N1 C11 90.00(10) no . . 3_555
O1 Zn1 N1 C11 180(72000) no . . 4_555
N1 Zn1 O1 C1 180(72000) no . . .
O1 Zn1 O1 C1 80.4(3) no 2_555 3_555 3_555
O1 Zn1 O1 C1 -80.4(3) no 3_555 2_555 2_555
O1 Zn1 N1 C9 -135.00(10) no 2_555 . .
O1 Zn1 N1 C9 -45.00(10) no 2_555 . 2_555
O1 Zn1 N1 C9 45.00(10) no 2_555 . 3_555
O1 Zn1 N1 C9 135.00(10) no 2_555 . 4_555
O1 Zn1 N1 C11 180(72000) no 2_555 . .
O1 Zn1 N1 C11 -90.00(10) no 2_555 . 2_555
O1 Zn1 N1 C11 0.00(10) no 2_555 . 3_555
O1 Zn1 N1 C11 90.00(10) no 2_555 . 4_555
N1 Zn1 O1 C1 180(72000) no . 2_555 2_555
O1 Zn1 O1 C1 80.4(3) no 3_555 4_555 4_555
O1 Zn1 O1 C1 -80.4(3) no 4_555 3_555 3_555
O1 Zn1 N1 C9 135.00(10) no 3_555 . .
O1 Zn1 N1 C9 -135.00(10) no 3_555 . 2_555
O1 Zn1 N1 C9 -45.00(10) no 3_555 . 3_555
O1 Zn1 N1 C9 45.00(10) no 3_555 . 4_555
O1 Zn1 N1 C11 90.00(10) no 3_555 . .
O1 Zn1 N1 C11 180(72000) no 3_555 . 2_555
O1 Zn1 N1 C11 -90.00(10) no 3_555 . 3_555
O1 Zn1 N1 C11 0.00(10) no 3_555 . 4_555
N1 Zn1 O1 C1 180(72000) no . 3_555 3_555
O1 Zn1 N1 C9 45.00(10) no 4_555 . .
O1 Zn1 N1 C9 135.00(10) no 4_555 . 2_555
O1 Zn1 N1 C9 -135.00(10) no 4_555 . 3_555
O1 Zn1 N1 C9 -45.00(10) no 4_555 . 4_555
O1 Zn1 N1 C11 0.00(10) no 4_555 . .
O1 Zn1 N1 C11 90.00(10) no 4_555 . 2_555
O1 Zn1 N1 C11 180(72000) no 4_555 . 3_555
O1 Zn1 N1 C11 -90.00(10) no 4_555 . 4_555
N1 Zn1 O1 C1 180(72000) no . 4_555 4_555
N2 Zn2 N3 Zn2 180.0 no . . 9_556
N2 Zn2 N3 C6 79.47(13) no . . .
N2 Zn2 N3 C6 -79.47(13) no . . 5_555
N3 Zn2 N2 C10 90.0 no . . .
N3 Zn2 N2 C10 0.0 no . . 2_555
N3 Zn2 N2 C10 -90.0 no . . 3_555
N3 Zn2 N2 C10 180.0 no . . 4_555
N3 Zn2 N2 C12 135.0 no . . .
N3 Zn2 N2 C12 45.0 no . . 2_555
N3 Zn2 N2 C12 -45.0 no . . 3_555
N3 Zn2 N2 C12 -135.0 no . . 4_555
N2 Zn2 N3 Zn2 180.0 no . 2_555 9_556
N2 Zn2 N3 C6 79.47(13) no . 2_555 2_555
N2 Zn2 N3 C6 -79.47(13) no . 2_555 8_555
N3 Zn2 N2 C10 180.0 no 2_555 . .
N3 Zn2 N2 C10 90.0 no 2_555 . 2_555
N3 Zn2 N2 C10 0.0 no 2_555 . 3_555
N3 Zn2 N2 C10 -90.0 no 2_555 . 4_555
N3 Zn2 N2 C12 -135.0 no 2_555 . .
N3 Zn2 N2 C12 135.0 no 2_555 . 2_555
N3 Zn2 N2 C12 45.0 no 2_555 . 3_555
N3 Zn2 N2 C12 -45.0 no 2_555 . 4_555
N2 Zn2 N3 Zn2 180.0 no . 3_555 9_556
N2 Zn2 N3 C6 79.47(13) no . 3_555 3_555
N2 Zn2 N3 C6 -79.47(13) no . 3_555 7_555
N3 Zn2 N2 C10 -90.0 no 3_555 . .
N3 Zn2 N2 C10 180.0 no 3_555 . 2_555
N3 Zn2 N2 C10 90.0 no 3_555 . 3_555
N3 Zn2 N2 C10 0.0 no 3_555 . 4_555
N3 Zn2 N2 C12 -45.0 no 3_555 . .
N3 Zn2 N2 C12 -135.0 no 3_555 . 2_555
N3 Zn2 N2 C12 135.0 no 3_555 . 3_555
N3 Zn2 N2 C12 45.0 no 3_555 . 4_555
N2 Zn2 N3 Zn2 180.0 no . 4_555 9_556
N2 Zn2 N3 C6 79.47(13) no . 4_555 4_555
N2 Zn2 N3 C6 -79.47(13) no . 4_555 6_555
N3 Zn2 N2 C10 0.0 no 4_555 . .
N3 Zn2 N2 C10 -90.0 no 4_555 . 2_555
N3 Zn2 N2 C10 180.0 no 4_555 . 3_555
N3 Zn2 N2 C10 90.0 no 4_555 . 4_555
N3 Zn2 N2 C12 45.0 no 4_555 . .
N3 Zn2 N2 C12 -45.0 no 4_555 . 2_555
N3 Zn2 N2 C12 -135.0 no 4_555 . 3_555
N3 Zn2 N2 C12 135.0 no 4_555 . 4_555
N3 Zn2 N3 Zn2 -75.80(8) no . 2_555 9_556
N3 Zn2 N3 C6 -176.33(13) no . 2_555 2_555
N3 Zn2 N3 C6 24.72(17) no . 2_555 8_555
N3 Zn2 N3 Zn2 75.80(8) no 2_555 . 9_556
N3 Zn2 N3 C6 -24.72(17) no 2_555 . .
N3 Zn2 N3 C6 176.33(13) no 2_555 . 5_555
N3 Zn2 N3 Zn2 0.0 no . 3_555 9_556
N3 Zn2 N3 C6 -100.53(13) no . 3_555 3_555
N3 Zn2 N3 C6 100.53(13) no . 3_555 7_555
N3 Zn2 N3 Zn2 0.0 no 3_555 . 9_556
N3 Zn2 N3 C6 -100.53(13) no 3_555 . .
N3 Zn2 N3 C6 100.53(13) no 3_555 . 5_555
N3 Zn2 N3 Zn2 75.80(8) no . 4_555 9_556
N3 Zn2 N3 C6 -24.72(17) no . 4_555 4_555
N3 Zn2 N3 C6 176.33(13) no . 4_555 6_555
N3 Zn2 N3 Zn2 -75.80(8) no 4_555 . 9_556
N3 Zn2 N3 C6 -176.33(13) no 4_555 . .
N3 Zn2 N3 C6 24.72(17) no 4_555 . 5_555
N3 Zn2 N3 Zn2 -75.80(8) no 2_555 3_555 9_556
N3 Zn2 N3 C6 -176.33(13) no 2_555 3_555 3_555
N3 Zn2 N3 C6 24.72(17) no 2_555 3_555 7_555
N3 Zn2 N3 Zn2 75.80(8) no 3_555 2_555 9_556
N3 Zn2 N3 C6 -24.72(17) no 3_555 2_555 2_555
N3 Zn2 N3 C6 176.33(13) no 3_555 2_555 8_555
N3 Zn2 N3 Zn2 0.0 no 2_555 4_555 9_556
N3 Zn2 N3 C6 -100.53(13) no 2_555 4_555 4_555
N3 Zn2 N3 C6 100.53(13) no 2_555 4_555 6_555
N3 Zn2 N3 Zn2 0.0 no 4_555 2_555 9_556
N3 Zn2 N3 C6 -100.53(13) no 4_555 2_555 2_555
N3 Zn2 N3 C6 100.53(13) no 4_555 2_555 8_555
N3 Zn2 N3 Zn2 -75.80(8) no 3_555 4_555 9_556
N3 Zn2 N3 C6 -176.33(13) no 3_555 4_555 4_555
N3 Zn2 N3 C6 24.72(17) no 3_555 4_555 6_555
N3 Zn2 N3 Zn2 75.80(8) no 4_555 3_555 9_556
N3 Zn2 N3 C6 -24.72(17) no 4_555 3_555 3_555
N3 Zn2 N3 C6 176.33(13) no 4_555 3_555 7_555
Zn1 O1 C1 O1 0.0(8) no . . 11_555
Zn1 O1 C1 C2 180(129800) no . . .
Zn1 N1 C9 C10 180.0 no . . .
Zn1 N1 C9 C11 -105.2(10) no . . .
Zn1 N1 C9 C11 105.2(10) no . . 2_555
Zn1 N1 C9 C12 -148.7(4) no . . .
Zn1 N1 C9 C12 148.7(4) no . . 2_555
Zn1 N1 C9 C10 180.0 no . 2_555 2_555
Zn1 N1 C9 C11 -105.2(10) no . 2_555 2_555
Zn1 N1 C9 C11 105.2(10) no . 2_555 3_555
Zn1 N1 C9 C12 -148.7(4) no . 2_555 2_555
Zn1 N1 C9 C12 148.7(4) no . 2_555 3_555
Zn1 N1 C9 C10 180.0 no . 3_555 3_555
Zn1 N1 C9 C11 -105.2(10) no . 3_555 3_555
Zn1 N1 C9 C11 105.2(10) no . 3_555 4_555
Zn1 N1 C9 C12 -148.7(4) no . 3_555 3_555
Zn1 N1 C9 C12 148.7(4) no . 3_555 4_555
Zn1 N1 C9 C10 180.0 no . 4_555 4_555
Zn1 N1 C9 C11 -105.2(10) no . 4_555 4_555
Zn1 N1 C9 C11 105.2(10) no . 4_555 .
Zn1 N1 C9 C12 -148.7(4) no . 4_555 4_555
Zn1 N1 C9 C12 148.7(4) no . 4_555 .
Zn1 N1 C11 C9 92.3(13) no . . .
Zn1 N1 C11 C9 -92.3(13) no . . 4_555
Zn1 N1 C11 C10 139.8(9) no . . .
Zn1 N1 C11 C10 -139.8(9) no . . 4_555
Zn1 N1 C11 C11 112.4(6) no . . 2_555
Zn1 N1 C11 C11 -112.4(6) no . . 4_555
Zn1 N1 C11 C12 180(845133) no . . .
Zn1 N1 C11 C9 92.3(13) no . 2_555 2_555
Zn1 N1 C11 C9 -92.3(13) no . 2_555 .
Zn1 N1 C11 C10 139.8(9) no . 2_555 2_555
Zn1 N1 C11 C10 -139.8(9) no . 2_555 .
Zn1 N1 C11 C11 112.4(6) no . 2_555 3_555
Zn1 N1 C11 C11 -112.4(6) no . 2_555 .
Zn1 N1 C11 C12 180(845133) no . 2_555 2_555
Zn1 N1 C11 C9 92.3(13) no . 3_555 3_555
Zn1 N1 C11 C9 -92.3(13) no . 3_555 2_555
Zn1 N1 C11 C10 139.8(9) no . 3_555 3_555
Zn1 N1 C11 C10 -139.8(9) no . 3_555 2_555
Zn1 N1 C11 C11 112.4(6) no . 3_555 4_555
Zn1 N1 C11 C11 -112.4(6) no . 3_555 2_555
Zn1 N1 C11 C12 180(845133) no . 3_555 3_555
Zn1 N1 C11 C9 92.3(13) no . 4_555 4_555
Zn1 N1 C11 C9 -92.3(13) no . 4_555 3_555
Zn1 N1 C11 C10 139.8(9) no . 4_555 4_555
Zn1 N1 C11 C10 -139.8(9) no . 4_555 3_555
Zn1 N1 C11 C11 112.4(6) no . 4_555 .
Zn1 N1 C11 C11 -112.4(6) no . 4_555 3_555
Zn1 N1 C11 C12 180(845133) no . 4_555 4_555
C9 N1 C9 C10 -71.6(10) no . 2_555 2_555
C9 N1 C9 C11 3.1(13) no . 2_555 2_555
C9 N1 C9 C11 -146.4(15) no . 2_555 3_555
C9 N1 C9 C12 -40.4(10) no . 2_555 2_555
C9 N1 C9 C12 -102.9(11) no . 2_555 3_555
C9 N1 C9 C10 71.6(10) no 2_555 . .
C9 N1 C9 C11 146.4(15) no 2_555 . .
C9 N1 C9 C11 -3.1(13) no 2_555 . 2_555
C9 N1 C9 C12 102.9(11) no 2_555 . .
C9 N1 C9 C12 40.4(10) no 2_555 . 2_555
C9 N1 C9 C10 0.0 no . 3_555 3_555
C9 N1 C9 C11 74.8(10) no . 3_555 3_555
C9 N1 C9 C11 -74.8(10) no . 3_555 4_555
C9 N1 C9 C12 31.3(4) no . 3_555 3_555
C9 N1 C9 C12 -31.3(4) no . 3_555 4_555
C9 N1 C9 C10 0.0 no 3_555 . .
C9 N1 C9 C11 74.8(10) no 3_555 . .
C9 N1 C9 C11 -74.8(10) no 3_555 . 2_555
C9 N1 C9 C12 31.3(4) no 3_555 . .
C9 N1 C9 C12 -31.3(4) no 3_555 . 2_555
C9 N1 C9 C10 71.6(10) no . 4_555 4_555
C9 N1 C9 C11 146.4(15) no . 4_555 4_555
C9 N1 C9 C11 -3.1(13) no . 4_555 .
C9 N1 C9 C12 102.9(11) no . 4_555 4_555
C9 N1 C9 C12 40.4(10) no . 4_555 .
C9 N1 C9 C10 -71.6(10) no 4_555 . .
C9 N1 C9 C11 3.1(13) no 4_555 . .
C9 N1 C9 C11 -146.4(15) no 4_555 . 2_555
C9 N1 C9 C12 -40.4(10) no 4_555 . .
C9 N1 C9 C12 -102.9(11) no 4_555 . 2_555
C9 N1 C11 C9 0.0(14) no . . .
C9 N1 C11 C9 175(3) no . . 4_555
C9 N1 C11 C10 47.5(17) no . . .
C9 N1 C11 C10 128(3) no . . 4_555
C9 N1 C11 C11 20.1(17) no . . 2_555
C9 N1 C11 C11 155(2) no . . 4_555
C9 N1 C11 C12 88(3) no . . .
C11 N1 C9 C10 -74.8(19) no . . .
C11 N1 C9 C11 0.0(16) no . . .
C11 N1 C9 C11 -150(3) no . . 2_555
C11 N1 C9 C12 -43.5(18) no . . .
C11 N1 C9 C12 -106(3) no . . 2_555
C9 N1 C11 C9 -175(3) no . 2_555 2_555
C9 N1 C11 C9 -0.0(14) no . 2_555 .
C9 N1 C11 C10 -128(3) no . 2_555 2_555
C9 N1 C11 C10 -47.5(17) no . 2_555 .
C9 N1 C11 C11 -155(2) no . 2_555 3_555
C9 N1 C11 C11 -20.1(17) no . 2_555 .
C9 N1 C11 C12 -88(3) no . 2_555 2_555
C11 N1 C9 C10 74.8(19) no 2_555 . .
C11 N1 C9 C11 150(3) no 2_555 . .
C11 N1 C9 C11 0.0(16) no 2_555 . 2_555
C11 N1 C9 C12 106(3) no 2_555 . .
C11 N1 C9 C12 43.5(18) no 2_555 . 2_555
C9 N1 C11 C9 -136.8(13) no . 3_555 3_555
C9 N1 C11 C9 38.6(19) no . 3_555 2_555
C9 N1 C11 C10 -89.3(16) no . 3_555 3_555
C9 N1 C11 C10 -9(2) no . 3_555 2_555
C9 N1 C11 C11 -116.7(12) no . 3_555 4_555
C9 N1 C11 C11 18.5(11) no . 3_555 2_555
C9 N1 C11 C12 -49(3) no . 3_555 3_555
C11 N1 C9 C10 46.9(14) no 3_555 . .
C11 N1 C9 C11 121.6(15) no 3_555 . .
C11 N1 C9 C11 -27.9(19) no 3_555 . 2_555
C11 N1 C9 C12 78.1(13) no 3_555 . .
C11 N1 C9 C12 15.6(15) no 3_555 . 2_555
C9 N1 C11 C9 -38.6(19) no . 4_555 4_555
C9 N1 C11 C9 136.8(13) no . 4_555 3_555
C9 N1 C11 C10 9(2) no . 4_555 4_555
C9 N1 C11 C10 89.3(16) no . 4_555 3_555
C9 N1 C11 C11 -18.5(11) no . 4_555 .
C9 N1 C11 C11 116.7(12) no . 4_555 3_555
C9 N1 C11 C12 49(3) no . 4_555 4_555
C11 N1 C9 C10 -46.9(14) no 4_555 . .
C11 N1 C9 C11 27.9(19) no 4_555 . .
C11 N1 C9 C11 -121.6(15) no 4_555 . 2_555
C11 N1 C9 C12 -15.6(15) no 4_555 . .
C11 N1 C9 C12 -78.1(13) no 4_555 . 2_555
C9 N1 C9 C10 -71.6(10) no 2_555 3_555 3_555
C9 N1 C9 C11 3.1(13) no 2_555 3_555 3_555
C9 N1 C9 C11 -146.4(15) no 2_555 3_555 4_555
C9 N1 C9 C12 -40.4(10) no 2_555 3_555 3_555
C9 N1 C9 C12 -102.9(11) no 2_555 3_555 4_555
C9 N1 C9 C10 71.6(10) no 3_555 2_555 2_555
C9 N1 C9 C11 146.4(15) no 3_555 2_555 2_555
C9 N1 C9 C11 -3.1(13) no 3_555 2_555 3_555
C9 N1 C9 C12 102.9(11) no 3_555 2_555 2_555
C9 N1 C9 C12 40.4(10) no 3_555 2_555 3_555
C9 N1 C9 C10 0.0 no 2_555 4_555 4_555
C9 N1 C9 C11 74.8(10) no 2_555 4_555 4_555
C9 N1 C9 C11 -74.8(10) no 2_555 4_555 .
C9 N1 C9 C12 31.3(4) no 2_555 4_555 4_555
C9 N1 C9 C12 -31.3(4) no 2_555 4_555 .
C9 N1 C9 C10 0.0 no 4_555 2_555 2_555
C9 N1 C9 C11 74.8(10) no 4_555 2_555 2_555
C9 N1 C9 C11 -74.8(10) no 4_555 2_555 3_555
C9 N1 C9 C12 31.3(4) no 4_555 2_555 2_555
C9 N1 C9 C12 -31.3(4) no 4_555 2_555 3_555
C9 N1 C11 C9 -38.6(19) no 2_555 . .
C9 N1 C11 C9 136.8(13) no 2_555 . 4_555
C9 N1 C11 C10 9(2) no 2_555 . .
C9 N1 C11 C10 89.3(16) no 2_555 . 4_555
C9 N1 C11 C11 -18.5(11) no 2_555 . 2_555
C9 N1 C11 C11 116.7(12) no 2_555 . 4_555
C9 N1 C11 C12 49(3) no 2_555 . .
C11 N1 C9 C10 -46.9(14) no . 2_555 2_555
C11 N1 C9 C11 27.9(19) no . 2_555 2_555
C11 N1 C9 C11 -121.6(15) no . 2_555 3_555
C11 N1 C9 C12 -15.6(15) no . 2_555 2_555
C11 N1 C9 C12 -78.1(13) no . 2_555 3_555
C9 N1 C11 C9 0.0(14) no 2_555 2_555 2_555
C9 N1 C11 C9 175(3) no 2_555 2_555 .
C9 N1 C11 C10 47.5(17) no 2_555 2_555 2_555
C9 N1 C11 C10 128(3) no 2_555 2_555 .
C9 N1 C11 C11 20.1(17) no 2_555 2_555 3_555
C9 N1 C11 C11 155(2) no 2_555 2_555 .
C9 N1 C11 C12 88(3) no 2_555 2_555 2_555
C11 N1 C9 C10 -74.8(19) no 2_555 2_555 2_555
C11 N1 C9 C11 0.0(16) no 2_555 2_555 2_555
C11 N1 C9 C11 -150(3) no 2_555 2_555 3_555
C11 N1 C9 C12 -43.5(18) no 2_555 2_555 2_555
C11 N1 C9 C12 -106(3) no 2_555 2_555 3_555
C9 N1 C11 C9 -175(3) no 2_555 3_555 3_555
C9 N1 C11 C9 -0.0(14) no 2_555 3_555 2_555
C9 N1 C11 C10 -128(3) no 2_555 3_555 3_555
C9 N1 C11 C10 -47.5(17) no 2_555 3_555 2_555
C9 N1 C11 C11 -155(2) no 2_555 3_555 4_555
C9 N1 C11 C11 -20.1(17) no 2_555 3_555 2_555
C9 N1 C11 C12 -88(3) no 2_555 3_555 3_555
C11 N1 C9 C10 74.8(19) no 3_555 2_555 2_555
C11 N1 C9 C11 150(3) no 3_555 2_555 2_555
C11 N1 C9 C11 0.0(16) no 3_555 2_555 3_555
C11 N1 C9 C12 106(3) no 3_555 2_555 2_555
C11 N1 C9 C12 43.5(18) no 3_555 2_555 3_555
C9 N1 C11 C9 -136.8(13) no 2_555 4_555 4_555
C9 N1 C11 C9 38.6(19) no 2_555 4_555 3_555
C9 N1 C11 C10 -89.3(16) no 2_555 4_555 4_555
C9 N1 C11 C10 -9(2) no 2_555 4_555 3_555
C9 N1 C11 C11 -116.7(12) no 2_555 4_555 .
C9 N1 C11 C11 18.5(11) no 2_555 4_555 3_555
C9 N1 C11 C12 -49(3) no 2_555 4_555 4_555
C11 N1 C9 C10 46.9(14) no 4_555 2_555 2_555
C11 N1 C9 C11 121.6(15) no 4_555 2_555 2_555
C11 N1 C9 C11 -27.9(19) no 4_555 2_555 3_555
C11 N1 C9 C12 78.1(13) no 4_555 2_555 2_555
C11 N1 C9 C12 15.6(15) no 4_555 2_555 3_555
C9 N1 C9 C10 -71.6(10) no 3_555 4_555 4_555
C9 N1 C9 C11 3.1(13) no 3_555 4_555 4_555
C9 N1 C9 C11 -146.4(15) no 3_555 4_555 .
C9 N1 C9 C12 -40.4(10) no 3_555 4_555 4_555
C9 N1 C9 C12 -102.9(11) no 3_555 4_555 .
C9 N1 C9 C10 71.6(10) no 4_555 3_555 3_555
C9 N1 C9 C11 146.4(15) no 4_555 3_555 3_555
C9 N1 C9 C11 -3.1(13) no 4_555 3_555 4_555
C9 N1 C9 C12 102.9(11) no 4_555 3_555 3_555
C9 N1 C9 C12 40.4(10) no 4_555 3_555 4_555
C9 N1 C11 C9 -136.8(13) no 3_555 . .
C9 N1 C11 C9 38.6(19) no 3_555 . 4_555
C9 N1 C11 C10 -89.3(16) no 3_555 . .
C9 N1 C11 C10 -9(2) no 3_555 . 4_555
C9 N1 C11 C11 -116.7(12) no 3_555 . 2_555
C9 N1 C11 C11 18.5(11) no 3_555 . 4_555
C9 N1 C11 C12 -49(3) no 3_555 . .
C11 N1 C9 C10 46.9(14) no . 3_555 3_555
C11 N1 C9 C11 121.6(15) no . 3_555 3_555
C11 N1 C9 C11 -27.9(19) no . 3_555 4_555
C11 N1 C9 C12 78.1(13) no . 3_555 3_555
C11 N1 C9 C12 15.6(15) no . 3_555 4_555
C9 N1 C11 C9 -38.6(19) no 3_555 2_555 2_555
C9 N1 C11 C9 136.8(13) no 3_555 2_555 .
C9 N1 C11 C10 9(2) no 3_555 2_555 2_555
C9 N1 C11 C10 89.3(16) no 3_555 2_555 .
C9 N1 C11 C11 -18.5(11) no 3_555 2_555 3_555
C9 N1 C11 C11 116.7(12) no 3_555 2_555 .
C9 N1 C11 C12 49(3) no 3_555 2_555 2_555
C11 N1 C9 C10 -46.9(14) no 2_555 3_555 3_555
C11 N1 C9 C11 27.9(19) no 2_555 3_555 3_555
C11 N1 C9 C11 -121.6(15) no 2_555 3_555 4_555
C11 N1 C9 C12 -15.6(15) no 2_555 3_555 3_555
C11 N1 C9 C12 -78.1(13) no 2_555 3_555 4_555
C9 N1 C11 C9 0.0(14) no 3_555 3_555 3_555
C9 N1 C11 C9 175(3) no 3_555 3_555 2_555
C9 N1 C11 C10 47.5(17) no 3_555 3_555 3_555
C9 N1 C11 C10 128(3) no 3_555 3_555 2_555
C9 N1 C11 C11 20.1(17) no 3_555 3_555 4_555
C9 N1 C11 C11 155(2) no 3_555 3_555 2_555
C9 N1 C11 C12 88(3) no 3_555 3_555 3_555
C11 N1 C9 C10 -74.8(19) no 3_555 3_555 3_555
C11 N1 C9 C11 0.0(16) no 3_555 3_555 3_555
C11 N1 C9 C11 -150(3) no 3_555 3_555 4_555
C11 N1 C9 C12 -43.5(18) no 3_555 3_555 3_555
C11 N1 C9 C12 -106(3) no 3_555 3_555 4_555
C9 N1 C11 C9 -175(3) no 3_555 4_555 4_555
C9 N1 C11 C9 -0.0(14) no 3_555 4_555 3_555
C9 N1 C11 C10 -128(3) no 3_555 4_555 4_555
C9 N1 C11 C10 -47.5(17) no 3_555 4_555 3_555
C9 N1 C11 C11 -155(2) no 3_555 4_555 .
C9 N1 C11 C11 -20.1(17) no 3_555 4_555 3_555
C9 N1 C11 C12 -88(3) no 3_555 4_555 4_555
C11 N1 C9 C10 74.8(19) no 4_555 3_555 3_555
C11 N1 C9 C11 150(3) no 4_555 3_555 3_555
C11 N1 C9 C11 0.0(16) no 4_555 3_555 4_555
C11 N1 C9 C12 106(3) no 4_555 3_555 3_555
C11 N1 C9 C12 43.5(18) no 4_555 3_555 4_555
C9 N1 C11 C9 -175(3) no 4_555 . .
C9 N1 C11 C9 -0.0(14) no 4_555 . 4_555
C9 N1 C11 C10 -128(3) no 4_555 . .
C9 N1 C11 C10 -47.5(17) no 4_555 . 4_555
C9 N1 C11 C11 -155(2) no 4_555 . 2_555
C9 N1 C11 C11 -20.1(17) no 4_555 . 4_555
C9 N1 C11 C12 -88(3) no 4_555 . .
C11 N1 C9 C10 74.8(19) no . 4_555 4_555
C11 N1 C9 C11 150(3) no . 4_555 4_555
C11 N1 C9 C11 0.0(16) no . 4_555 .
C11 N1 C9 C12 106(3) no . 4_555 4_555
C11 N1 C9 C12 43.5(18) no . 4_555 .
C9 N1 C11 C9 -136.8(13) no 4_555 2_555 2_555
C9 N1 C11 C9 38.6(19) no 4_555 2_555 .
C9 N1 C11 C10 -89.3(16) no 4_555 2_555 2_555
C9 N1 C11 C10 -9(2) no 4_555 2_555 .
C9 N1 C11 C11 -116.7(12) no 4_555 2_555 3_555
C9 N1 C11 C11 18.5(11) no 4_555 2_555 .
C9 N1 C11 C12 -49(3) no 4_555 2_555 2_555
C11 N1 C9 C10 46.9(14) no 2_555 4_555 4_555
C11 N1 C9 C11 121.6(15) no 2_555 4_555 4_555
C11 N1 C9 C11 -27.9(19) no 2_555 4_555 .
C11 N1 C9 C12 78.1(13) no 2_555 4_555 4_555
C11 N1 C9 C12 15.6(15) no 2_555 4_555 .
C9 N1 C11 C9 -38.6(19) no 4_555 3_555 3_555
C9 N1 C11 C9 136.8(13) no 4_555 3_555 2_555
C9 N1 C11 C10 9(2) no 4_555 3_555 3_555
C9 N1 C11 C10 89.3(16) no 4_555 3_555 2_555
C9 N1 C11 C11 -18.5(11) no 4_555 3_555 4_555
C9 N1 C11 C11 116.7(12) no 4_555 3_555 2_555
C9 N1 C11 C12 49(3) no 4_555 3_555 3_555
C11 N1 C9 C10 -46.9(14) no 3_555 4_555 4_555
C11 N1 C9 C11 27.9(19) no 3_555 4_555 4_555
C11 N1 C9 C11 -121.6(15) no 3_555 4_555 .
C11 N1 C9 C12 -15.6(15) no 3_555 4_555 4_555
C11 N1 C9 C12 -78.1(13) no 3_555 4_555 .
C9 N1 C11 C9 0.0(14) no 4_555 4_555 4_555
C9 N1 C11 C9 175(3) no 4_555 4_555 3_555
C9 N1 C11 C10 47.5(17) no 4_555 4_555 4_555
C9 N1 C11 C10 128(3) no 4_555 4_555 3_555
C9 N1 C11 C11 20.1(17) no 4_555 4_555 .
C9 N1 C11 C11 155(2) no 4_555 4_555 3_555
C9 N1 C11 C12 88(3) no 4_555 4_555 4_555
C11 N1 C9 C10 -74.8(19) no 4_555 4_555 4_555
C11 N1 C9 C11 0.0(16) no 4_555 4_555 4_555
C11 N1 C9 C11 -150(3) no 4_555 4_555 .
C11 N1 C9 C12 -43.5(18) no 4_555 4_555 4_555
C11 N1 C9 C12 -106(3) no 4_555 4_555 .
C11 N1 C11 C9 -155.2(18) no . 2_555 2_555
C11 N1 C11 C9 20.1(15) no . 2_555 .
C11 N1 C11 C10 -107.8(17) no . 2_555 2_555
C11 N1 C11 C10 -27.3(15) no . 2_555 .
C11 N1 C11 C11 -135.1(13) no . 2_555 3_555
C11 N1 C11 C11 0.0(11) no . 2_555 .
C11 N1 C11 C12 -68(2) no . 2_555 2_555
C11 N1 C11 C9 -20.1(15) no 2_555 . .
C11 N1 C11 C9 155.2(18) no 2_555 . 4_555
C11 N1 C11 C10 27.3(15) no 2_555 . .
C11 N1 C11 C10 107.8(17) no 2_555 . 4_555
C11 N1 C11 C11 0.0(11) no 2_555 . 2_555
C11 N1 C11 C11 135.1(13) no 2_555 . 4_555
C11 N1 C11 C12 68(2) no 2_555 . .
C11 N1 C11 C9 -88(2) no . 3_555 3_555
C11 N1 C11 C9 88(2) no . 3_555 2_555
C11 N1 C11 C10 -40(3) no . 3_555 3_555
C11 N1 C11 C10 40(3) no . 3_555 2_555
C11 N1 C11 C11 -67.6(18) no . 3_555 4_555
C11 N1 C11 C11 67.6(18) no . 3_555 2_555
C11 N1 C11 C12 0(3) no . 3_555 3_555
C11 N1 C11 C9 -88(2) no 3_555 . .
C11 N1 C11 C9 88(2) no 3_555 . 4_555
C11 N1 C11 C10 -40(3) no 3_555 . .
C11 N1 C11 C10 40(3) no 3_555 . 4_555
C11 N1 C11 C11 -67.6(18) no 3_555 . 2_555
C11 N1 C11 C11 67.6(18) no 3_555 . 4_555
C11 N1 C11 C12 0(3) no 3_555 . .
C11 N1 C11 C9 -20.1(15) no . 4_555 4_555
C11 N1 C11 C9 155.2(18) no . 4_555 3_555
C11 N1 C11 C10 27.3(15) no . 4_555 4_555
C11 N1 C11 C10 107.8(17) no . 4_555 3_555
C11 N1 C11 C11 0.0(11) no . 4_555 .
C11 N1 C11 C11 135.1(13) no . 4_555 3_555
C11 N1 C11 C12 68(2) no . 4_555 4_555
C11 N1 C11 C9 -155.2(18) no 4_555 . .
C11 N1 C11 C9 20.1(15) no 4_555 . 4_555
C11 N1 C11 C10 -107.8(17) no 4_555 . .
C11 N1 C11 C10 -27.3(15) no 4_555 . 4_555
C11 N1 C11 C11 -135.1(13) no 4_555 . 2_555
C11 N1 C11 C11 0.0(11) no 4_555 . 4_555
C11 N1 C11 C12 -68(2) no 4_555 . .
C11 N1 C11 C9 -155.2(18) no 2_555 3_555 3_555
C11 N1 C11 C9 20.1(15) no 2_555 3_555 2_555
C11 N1 C11 C10 -107.8(17) no 2_555 3_555 3_555
C11 N1 C11 C10 -27.3(15) no 2_555 3_555 2_555
C11 N1 C11 C11 -135.1(13) no 2_555 3_555 4_555
C11 N1 C11 C11 0.0(11) no 2_555 3_555 2_555
C11 N1 C11 C12 -68(2) no 2_555 3_555 3_555
C11 N1 C11 C9 -20.1(15) no 3_555 2_555 2_555
C11 N1 C11 C9 155.2(18) no 3_555 2_555 .
C11 N1 C11 C10 27.3(15) no 3_555 2_555 2_555
C11 N1 C11 C10 107.8(17) no 3_555 2_555 .
C11 N1 C11 C11 0.0(11) no 3_555 2_555 3_555
C11 N1 C11 C11 135.1(13) no 3_555 2_555 .
C11 N1 C11 C12 68(2) no 3_555 2_555 2_555
C11 N1 C11 C9 -88(2) no 2_555 4_555 4_555
C11 N1 C11 C9 88(2) no 2_555 4_555 3_555
C11 N1 C11 C10 -40(3) no 2_555 4_555 4_555
C11 N1 C11 C10 40(3) no 2_555 4_555 3_555
C11 N1 C11 C11 -67.6(18) no 2_555 4_555 .
C11 N1 C11 C11 67.6(18) no 2_555 4_555 3_555
C11 N1 C11 C12 0(3) no 2_555 4_555 4_555
C11 N1 C11 C9 -88(2) no 4_555 2_555 2_555
C11 N1 C11 C9 88(2) no 4_555 2_555 .
C11 N1 C11 C10 -40(3) no 4_555 2_555 2_555
C11 N1 C11 C10 40(3) no 4_555 2_555 .
C11 N1 C11 C11 -67.6(18) no 4_555 2_555 3_555
C11 N1 C11 C11 67.6(18) no 4_555 2_555 .
C11 N1 C11 C12 0(3) no 4_555 2_555 2_555
C11 N1 C11 C9 -155.2(18) no 3_555 4_555 4_555
C11 N1 C11 C9 20.1(15) no 3_555 4_555 3_555
C11 N1 C11 C10 -107.8(17) no 3_555 4_555 4_555
C11 N1 C11 C10 -27.3(15) no 3_555 4_555 3_555
C11 N1 C11 C11 -135.1(13) no 3_555 4_555 .
C11 N1 C11 C11 0.0(11) no 3_555 4_555 3_555
C11 N1 C11 C12 -68(2) no 3_555 4_555 4_555
C11 N1 C11 C9 -20.1(15) no 4_555 3_555 3_555
C11 N1 C11 C9 155.2(18) no 4_555 3_555 2_555
C11 N1 C11 C10 27.3(15) no 4_555 3_555 3_555
C11 N1 C11 C10 107.8(17) no 4_555 3_555 2_555
C11 N1 C11 C11 0.0(11) no 4_555 3_555 4_555
C11 N1 C11 C11 135.1(13) no 4_555 3_555 2_555
C11 N1 C11 C12 68(2) no 4_555 3_555 3_555
Zn2 N2 C10 C9 180.0 no . . .
Zn2 N2 C10 C11 145.9(7) no . . .
Zn2 N2 C10 C11 -145.9(7) no . . 2_555
Zn2 N2 C10 C12 92.2(14) no . . .
Zn2 N2 C10 C12 -92.2(14) no . . 2_555
Zn2 N2 C10 C9 180.0 no . 2_555 2_555
Zn2 N2 C10 C11 145.9(7) no . 2_555 2_555
Zn2 N2 C10 C11 -145.9(7) no . 2_555 3_555
Zn2 N2 C10 C12 92.2(14) no . 2_555 2_555
Zn2 N2 C10 C12 -92.2(14) no . 2_555 3_555
Zn2 N2 C10 C9 180.0 no . 3_555 3_555
Zn2 N2 C10 C11 145.9(7) no . 3_555 3_555
Zn2 N2 C10 C11 -145.9(7) no . 3_555 4_555
Zn2 N2 C10 C12 92.2(14) no . 3_555 3_555
Zn2 N2 C10 C12 -92.2(14) no . 3_555 4_555
Zn2 N2 C10 C9 180.0 no . 4_555 4_555
Zn2 N2 C10 C11 145.9(7) no . 4_555 4_555
Zn2 N2 C10 C11 -145.9(7) no . 4_555 .
Zn2 N2 C10 C12 92.2(14) no . 4_555 4_555
Zn2 N2 C10 C12 -92.2(14) no . 4_555 .
Zn2 N2 C12 C9 -148.6(7) no . . .
Zn2 N2 C12 C9 148.6(7) no . . 4_555
Zn2 N2 C12 C10 -105.5(12) no . . .
Zn2 N2 C12 C10 105.5(12) no . . 4_555
Zn2 N2 C12 C11 180.0(12) no . . .
Zn2 N2 C12 C9 -148.6(7) no . 2_555 2_555
Zn2 N2 C12 C9 148.6(7) no . 2_555 .
Zn2 N2 C12 C10 -105.5(12) no . 2_555 2_555
Zn2 N2 C12 C10 105.5(12) no . 2_555 .
Zn2 N2 C12 C11 180.0(12) no . 2_555 2_555
Zn2 N2 C12 C9 -148.6(7) no . 3_555 3_555
Zn2 N2 C12 C9 148.6(7) no . 3_555 2_555
Zn2 N2 C12 C10 -105.5(12) no . 3_555 3_555
Zn2 N2 C12 C10 105.5(12) no . 3_555 2_555
Zn2 N2 C12 C11 180.0(12) no . 3_555 3_555
Zn2 N2 C12 C9 -148.6(7) no . 4_555 4_555
Zn2 N2 C12 C9 148.6(7) no . 4_555 3_555
Zn2 N2 C12 C10 -105.5(12) no . 4_555 4_555
Zn2 N2 C12 C10 105.5(12) no . 4_555 3_555
Zn2 N2 C12 C11 180.0(12) no . 4_555 4_555
C10 N2 C10 C9 67.3(12) no . 2_555 2_555
C10 N2 C10 C11 33.3(13) no . 2_555 2_555
C10 N2 C10 C11 101.4(15) no . 2_555 3_555
C10 N2 C10 C12 -20.5(16) no . 2_555 2_555
C10 N2 C10 C12 155(2) no . 2_555 3_555
C10 N2 C10 C9 -67.3(12) no 2_555 . .
C10 N2 C10 C11 -101.4(15) no 2_555 . .
C10 N2 C10 C11 -33.3(13) no 2_555 . 2_555
C10 N2 C10 C12 -155(2) no 2_555 . .
C10 N2 C10 C12 20.5(16) no 2_555 . 2_555
C10 N2 C10 C9 0.0 no . 3_555 3_555
C10 N2 C10 C11 -34.1(7) no . 3_555 3_555
C10 N2 C10 C11 34.1(7) no . 3_555 4_555
C10 N2 C10 C12 -87.8(14) no . 3_555 3_555
C10 N2 C10 C12 87.8(14) no . 3_555 4_555
C10 N2 C10 C9 0.0 no 3_555 . .
C10 N2 C10 C11 -34.1(7) no 3_555 . .
C10 N2 C10 C11 34.1(7) no 3_555 . 2_555
C10 N2 C10 C12 -87.8(14) no 3_555 . .
C10 N2 C10 C12 87.8(14) no 3_555 . 2_555
C10 N2 C10 C9 -67.3(12) no . 4_555 4_555
C10 N2 C10 C11 -101.4(15) no . 4_555 4_555
C10 N2 C10 C11 -33.3(13) no . 4_555 .
C10 N2 C10 C12 -155(2) no . 4_555 4_555
C10 N2 C10 C12 20.5(16) no . 4_555 .
C10 N2 C10 C9 67.3(12) no 4_555 . .
C10 N2 C10 C11 33.3(13) no 4_555 . .
C10 N2 C10 C11 101.4(15) no 4_555 . 2_555
C10 N2 C10 C12 -20.5(16) no 4_555 . .
C10 N2 C10 C12 155(2) no 4_555 . 2_555
C10 N2 C12 C9 -43(2) no . . .
C10 N2 C12 C9 -106(3) no . . 4_555
C10 N2 C12 C10 -0.0(18) no . . .
C10 N2 C12 C10 -149(3) no . . 4_555
C10 N2 C12 C11 -74(3) no . . .
C12 N2 C10 C9 88(2) no . . .
C12 N2 C10 C11 53.7(18) no . . .
C12 N2 C10 C11 122(3) no . . 2_555
C12 N2 C10 C12 0.0(17) no . . .
C12 N2 C10 C12 176(4) no . . 2_555
C10 N2 C12 C9 106(3) no . 2_555 2_555
C10 N2 C12 C9 43(2) no . 2_555 .
C10 N2 C12 C10 149(3) no . 2_555 2_555
C10 N2 C12 C10 0.0(18) no . 2_555 .
C10 N2 C12 C11 74(3) no . 2_555 2_555
C12 N2 C10 C9 -88(2) no 2_555 . .
C12 N2 C10 C11 -122(3) no 2_555 . .
C12 N2 C10 C11 -53.7(18) no 2_555 . 2_555
C12 N2 C10 C12 -176(4) no 2_555 . .
C12 N2 C10 C12 0.0(17) no 2_555 . 2_555
C10 N2 C12 C9 78.0(18) no . 3_555 3_555
C10 N2 C12 C9 15(2) no . 3_555 2_555
C10 N2 C12 C10 121.0(17) no . 3_555 3_555
C10 N2 C12 C10 -28(2) no . 3_555 2_555
C10 N2 C12 C11 47(3) no . 3_555 3_555
C12 N2 C10 C9 -48.8(16) no 3_555 . .
C12 N2 C10 C11 -82.9(15) no 3_555 . .
C12 N2 C10 C11 -14.8(19) no 3_555 . 2_555
C12 N2 C10 C12 -136.6(19) no 3_555 . .
C12 N2 C10 C12 39(3) no 3_555 . 2_555
C10 N2 C12 C9 -15(2) no . 4_555 4_555
C10 N2 C12 C9 -78.0(18) no . 4_555 3_555
C10 N2 C12 C10 28(2) no . 4_555 4_555
C10 N2 C12 C10 -121.0(17) no . 4_555 3_555
C10 N2 C12 C11 -47(3) no . 4_555 4_555
C12 N2 C10 C9 48.8(16) no 4_555 . .
C12 N2 C10 C11 14.8(19) no 4_555 . .
C12 N2 C10 C11 82.9(15) no 4_555 . 2_555
C12 N2 C10 C12 -39(3) no 4_555 . .
C12 N2 C10 C12 136.6(19) no 4_555 . 2_555
C10 N2 C10 C9 67.3(12) no 2_555 3_555 3_555
C10 N2 C10 C11 33.3(13) no 2_555 3_555 3_555
C10 N2 C10 C11 101.4(15) no 2_555 3_555 4_555
C10 N2 C10 C12 -20.5(16) no 2_555 3_555 3_555
C10 N2 C10 C12 155(2) no 2_555 3_555 4_555
C10 N2 C10 C9 -67.3(12) no 3_555 2_555 2_555
C10 N2 C10 C11 -101.4(15) no 3_555 2_555 2_555
C10 N2 C10 C11 -33.3(13) no 3_555 2_555 3_555
C10 N2 C10 C12 -155(2) no 3_555 2_555 2_555
C10 N2 C10 C12 20.5(16) no 3_555 2_555 3_555
C10 N2 C10 C9 0.0 no 2_555 4_555 4_555
C10 N2 C10 C11 -34.1(7) no 2_555 4_555 4_555
C10 N2 C10 C11 34.1(7) no 2_555 4_555 .
C10 N2 C10 C12 -87.8(14) no 2_555 4_555 4_555
C10 N2 C10 C12 87.8(14) no 2_555 4_555 .
C10 N2 C10 C9 0.0 no 4_555 2_555 2_555
C10 N2 C10 C11 -34.1(7) no 4_555 2_555 2_555
C10 N2 C10 C11 34.1(7) no 4_555 2_555 3_555
C10 N2 C10 C12 -87.8(14) no 4_555 2_555 2_555
C10 N2 C10 C12 87.8(14) no 4_555 2_555 3_555
C10 N2 C12 C9 -15(2) no 2_555 . .
C10 N2 C12 C9 -78.0(18) no 2_555 . 4_555
C10 N2 C12 C10 28(2) no 2_555 . .
C10 N2 C12 C10 -121.0(17) no 2_555 . 4_555
C10 N2 C12 C11 -47(3) no 2_555 . .
C12 N2 C10 C9 48.8(16) no . 2_555 2_555
C12 N2 C10 C11 14.8(19) no . 2_555 2_555
C12 N2 C10 C11 82.9(15) no . 2_555 3_555
C12 N2 C10 C12 -39(3) no . 2_555 2_555
C12 N2 C10 C12 136.6(19) no . 2_555 3_555
C10 N2 C12 C9 -43(2) no 2_555 2_555 2_555
C10 N2 C12 C9 -106(3) no 2_555 2_555 .
C10 N2 C12 C10 -0.0(18) no 2_555 2_555 2_555
C10 N2 C12 C10 -149(3) no 2_555 2_555 .
C10 N2 C12 C11 -74(3) no 2_555 2_555 2_555
C12 N2 C10 C9 88(2) no 2_555 2_555 2_555
C12 N2 C10 C11 53.7(18) no 2_555 2_555 2_555
C12 N2 C10 C11 122(3) no 2_555 2_555 3_555
C12 N2 C10 C12 0.0(17) no 2_555 2_555 2_555
C12 N2 C10 C12 176(4) no 2_555 2_555 3_555
C10 N2 C12 C9 106(3) no 2_555 3_555 3_555
C10 N2 C12 C9 43(2) no 2_555 3_555 2_555
C10 N2 C12 C10 149(3) no 2_555 3_555 3_555
C10 N2 C12 C10 0.0(18) no 2_555 3_555 2_555
C10 N2 C12 C11 74(3) no 2_555 3_555 3_555
C12 N2 C10 C9 -88(2) no 3_555 2_555 2_555
C12 N2 C10 C11 -122(3) no 3_555 2_555 2_555
C12 N2 C10 C11 -53.7(18) no 3_555 2_555 3_555
C12 N2 C10 C12 -176(4) no 3_555 2_555 2_555
C12 N2 C10 C12 0.0(17) no 3_555 2_555 3_555
C10 N2 C12 C9 78.0(18) no 2_555 4_555 4_555
C10 N2 C12 C9 15(2) no 2_555 4_555 3_555
C10 N2 C12 C10 121.0(17) no 2_555 4_555 4_555
C10 N2 C12 C10 -28(2) no 2_555 4_555 3_555
C10 N2 C12 C11 47(3) no 2_555 4_555 4_555
C12 N2 C10 C9 -48.8(16) no 4_555 2_555 2_555
C12 N2 C10 C11 -82.9(15) no 4_555 2_555 2_555
C12 N2 C10 C11 -14.8(19) no 4_555 2_555 3_555
C12 N2 C10 C12 -136.6(19) no 4_555 2_555 2_555
C12 N2 C10 C12 39(3) no 4_555 2_555 3_555
C10 N2 C10 C9 67.3(12) no 3_555 4_555 4_555
C10 N2 C10 C11 33.3(13) no 3_555 4_555 4_555
C10 N2 C10 C11 101.4(15) no 3_555 4_555 .
C10 N2 C10 C12 -20.5(16) no 3_555 4_555 4_555
C10 N2 C10 C12 155(2) no 3_555 4_555 .
C10 N2 C10 C9 -67.3(12) no 4_555 3_555 3_555
C10 N2 C10 C11 -101.4(15) no 4_555 3_555 3_555
C10 N2 C10 C11 -33.3(13) no 4_555 3_555 4_555
C10 N2 C10 C12 -155(2) no 4_555 3_555 3_555
C10 N2 C10 C12 20.5(16) no 4_555 3_555 4_555
C10 N2 C12 C9 78.0(18) no 3_555 . .
C10 N2 C12 C9 15(2) no 3_555 . 4_555
C10 N2 C12 C10 121.0(17) no 3_555 . .
C10 N2 C12 C10 -28(2) no 3_555 . 4_555
C10 N2 C12 C11 47(3) no 3_555 . .
C12 N2 C10 C9 -48.8(16) no . 3_555 3_555
C12 N2 C10 C11 -82.9(15) no . 3_555 3_555
C12 N2 C10 C11 -14.8(19) no . 3_555 4_555
C12 N2 C10 C12 -136.6(19) no . 3_555 3_555
C12 N2 C10 C12 39(3) no . 3_555 4_555
C10 N2 C12 C9 -15(2) no 3_555 2_555 2_555
C10 N2 C12 C9 -78.0(18) no 3_555 2_555 .
C10 N2 C12 C10 28(2) no 3_555 2_555 2_555
C10 N2 C12 C10 -121.0(17) no 3_555 2_555 .
C10 N2 C12 C11 -47(3) no 3_555 2_555 2_555
C12 N2 C10 C9 48.8(16) no 2_555 3_555 3_555
C12 N2 C10 C11 14.8(19) no 2_555 3_555 3_555
C12 N2 C10 C11 82.9(15) no 2_555 3_555 4_555
C12 N2 C10 C12 -39(3) no 2_555 3_555 3_555
C12 N2 C10 C12 136.6(19) no 2_555 3_555 4_555
C10 N2 C12 C9 -43(2) no 3_555 3_555 3_555
C10 N2 C12 C9 -106(3) no 3_555 3_555 2_555
C10 N2 C12 C10 -0.0(18) no 3_555 3_555 3_555
C10 N2 C12 C10 -149(3) no 3_555 3_555 2_555
C10 N2 C12 C11 -74(3) no 3_555 3_555 3_555
C12 N2 C10 C9 88(2) no 3_555 3_555 3_555
C12 N2 C10 C11 53.7(18) no 3_555 3_555 3_555
C12 N2 C10 C11 122(3) no 3_555 3_555 4_555
C12 N2 C10 C12 0.0(17) no 3_555 3_555 3_555
C12 N2 C10 C12 176(4) no 3_555 3_555 4_555
C10 N2 C12 C9 106(3) no 3_555 4_555 4_555
C10 N2 C12 C9 43(2) no 3_555 4_555 3_555
C10 N2 C12 C10 149(3) no 3_555 4_555 4_555
C10 N2 C12 C10 0.0(18) no 3_555 4_555 3_555
C10 N2 C12 C11 74(3) no 3_555 4_555 4_555
C12 N2 C10 C9 -88(2) no 4_555 3_555 3_555
C12 N2 C10 C11 -122(3) no 4_555 3_555 3_555
C12 N2 C10 C11 -53.7(18) no 4_555 3_555 4_555
C12 N2 C10 C12 -176(4) no 4_555 3_555 3_555
C12 N2 C10 C12 0.0(17) no 4_555 3_555 4_555
C10 N2 C12 C9 106(3) no 4_555 . .
C10 N2 C12 C9 43(2) no 4_555 . 4_555
C10 N2 C12 C10 149(3) no 4_555 . .
C10 N2 C12 C10 0.0(18) no 4_555 . 4_555
C10 N2 C12 C11 74(3) no 4_555 . .
C12 N2 C10 C9 -88(2) no . 4_555 4_555
C12 N2 C10 C11 -122(3) no . 4_555 4_555
C12 N2 C10 C11 -53.7(18) no . 4_555 .
C12 N2 C10 C12 -176(4) no . 4_555 4_555
C12 N2 C10 C12 0.0(17) no . 4_555 .
C10 N2 C12 C9 78.0(18) no 4_555 2_555 2_555
C10 N2 C12 C9 15(2) no 4_555 2_555 .
C10 N2 C12 C10 121.0(17) no 4_555 2_555 2_555
C10 N2 C12 C10 -28(2) no 4_555 2_555 .
C10 N2 C12 C11 47(3) no 4_555 2_555 2_555
C12 N2 C10 C9 -48.8(16) no 2_555 4_555 4_555
C12 N2 C10 C11 -82.9(15) no 2_555 4_555 4_555
C12 N2 C10 C11 -14.8(19) no 2_555 4_555 .
C12 N2 C10 C12 -136.6(19) no 2_555 4_555 4_555
C12 N2 C10 C12 39(3) no 2_555 4_555 .
C10 N2 C12 C9 -15(2) no 4_555 3_555 3_555
C10 N2 C12 C9 -78.0(18) no 4_555 3_555 2_555
C10 N2 C12 C10 28(2) no 4_555 3_555 3_555
C10 N2 C12 C10 -121.0(17) no 4_555 3_555 2_555
C10 N2 C12 C11 -47(3) no 4_555 3_555 3_555
C12 N2 C10 C9 48.8(16) no 3_555 4_555 4_555
C12 N2 C10 C11 14.8(19) no 3_555 4_555 4_555
C12 N2 C10 C11 82.9(15) no 3_555 4_555 .
C12 N2 C10 C12 -39(3) no 3_555 4_555 4_555
C12 N2 C10 C12 136.6(19) no 3_555 4_555 .
C10 N2 C12 C9 -43(2) no 4_555 4_555 4_555
C10 N2 C12 C9 -106(3) no 4_555 4_555 3_555
C10 N2 C12 C10 -0.0(18) no 4_555 4_555 4_555
C10 N2 C12 C10 -149(3) no 4_555 4_555 3_555
C10 N2 C12 C11 -74(3) no 4_555 4_555 4_555
C12 N2 C10 C9 88(2) no 4_555 4_555 4_555
C12 N2 C10 C11 53.7(18) no 4_555 4_555 4_555
C12 N2 C10 C11 122(3) no 4_555 4_555 .
C12 N2 C10 C12 0.0(17) no 4_555 4_555 4_555
C12 N2 C10 C12 176(4) no 4_555 4_555 .
C12 N2 C12 C9 102.9(16) no . 2_555 2_555
C12 N2 C12 C9 40.1(16) no . 2_555 .
C12 N2 C12 C10 145.9(19) no . 2_555 2_555
C12 N2 C12 C10 -3.0(16) no . 2_555 .
C12 N2 C12 C11 71(2) no . 2_555 2_555
C12 N2 C12 C9 -40.1(16) no 2_555 . .
C12 N2 C12 C9 -102.9(16) no 2_555 . 4_555
C12 N2 C12 C10 3.0(16) no 2_555 . .
C12 N2 C12 C10 -145.9(19) no 2_555 . 4_555
C12 N2 C12 C11 -71(2) no 2_555 . .
C12 N2 C12 C9 31(3) no . 3_555 3_555
C12 N2 C12 C9 -31(3) no . 3_555 2_555
C12 N2 C12 C10 74(3) no . 3_555 3_555
C12 N2 C12 C10 -74(3) no . 3_555 2_555
C12 N2 C12 C11 0(4) no . 3_555 3_555
C12 N2 C12 C9 31(3) no 3_555 . .
C12 N2 C12 C9 -31(3) no 3_555 . 4_555
C12 N2 C12 C10 74(3) no 3_555 . .
C12 N2 C12 C10 -74(3) no 3_555 . 4_555
C12 N2 C12 C11 0(4) no 3_555 . .
C12 N2 C12 C9 -40.1(16) no . 4_555 4_555
C12 N2 C12 C9 -102.9(16) no . 4_555 3_555
C12 N2 C12 C10 3.0(16) no . 4_555 4_555
C12 N2 C12 C10 -145.9(19) no . 4_555 3_555
C12 N2 C12 C11 -71(2) no . 4_555 4_555
C12 N2 C12 C9 102.9(16) no 4_555 . .
C12 N2 C12 C9 40.1(16) no 4_555 . 4_555
C12 N2 C12 C10 145.9(19) no 4_555 . .
C12 N2 C12 C10 -3.0(16) no 4_555 . 4_555
C12 N2 C12 C11 71(2) no 4_555 . .
C12 N2 C12 C9 102.9(16) no 2_555 3_555 3_555
C12 N2 C12 C9 40.1(16) no 2_555 3_555 2_555
C12 N2 C12 C10 145.9(19) no 2_555 3_555 3_555
C12 N2 C12 C10 -3.0(16) no 2_555 3_555 2_555
C12 N2 C12 C11 71(2) no 2_555 3_555 3_555
C12 N2 C12 C9 -40.1(16) no 3_555 2_555 2_555
C12 N2 C12 C9 -102.9(16) no 3_555 2_555 .
C12 N2 C12 C10 3.0(16) no 3_555 2_555 2_555
C12 N2 C12 C10 -145.9(19) no 3_555 2_555 .
C12 N2 C12 C11 -71(2) no 3_555 2_555 2_555
C12 N2 C12 C9 31(3) no 2_555 4_555 4_555
C12 N2 C12 C9 -31(3) no 2_555 4_555 3_555
C12 N2 C12 C10 74(3) no 2_555 4_555 4_555
C12 N2 C12 C10 -74(3) no 2_555 4_555 3_555
C12 N2 C12 C11 0(4) no 2_555 4_555 4_555
C12 N2 C12 C9 31(3) no 4_555 2_555 2_555
C12 N2 C12 C9 -31(3) no 4_555 2_555 .
C12 N2 C12 C10 74(3) no 4_555 2_555 2_555
C12 N2 C12 C10 -74(3) no 4_555 2_555 .
C12 N2 C12 C11 0(4) no 4_555 2_555 2_555
C12 N2 C12 C9 102.9(16) no 3_555 4_555 4_555
C12 N2 C12 C9 40.1(16) no 3_555 4_555 3_555
C12 N2 C12 C10 145.9(19) no 3_555 4_555 4_555
C12 N2 C12 C10 -3.0(16) no 3_555 4_555 3_555
C12 N2 C12 C11 71(2) no 3_555 4_555 4_555
C12 N2 C12 C9 -40.1(16) no 4_555 3_555 3_555
C12 N2 C12 C9 -102.9(16) no 4_555 3_555 2_555
C12 N2 C12 C10 3.0(16) no 4_555 3_555 3_555
C12 N2 C12 C10 -145.9(19) no 4_555 3_555 2_555
C12 N2 C12 C11 -71(2) no 4_555 3_555 3_555
Zn2 N3 C6 C5 -162.02(15) no . . .
Zn2 N3 C6 C7 17.98(15) no . . .
Zn2 N3 C6 C5 162.02(15) no . 5_555 5_555
Zn2 N3 C6 C7 -17.98(15) no . 5_555 4_555
Zn2 N3 C6 C5 162.02(15) no 9_556 . .
Zn2 N3 C6 C7 -17.98(15) no 9_556 . .
Zn2 N3 C6 C5 -162.02(15) no 9_556 5_555 5_555
Zn2 N3 C6 C7 17.98(15) no 9_556 5_555 4_555
C6 N3 C6 C5 0.0 no . 5_555 5_555
C6 N3 C6 C7 180.0 no . 5_555 4_555
C6 N3 C6 C5 0.0 no 5_555 . .
C6 N3 C6 C7 180.0 no 5_555 . .
O1 C1 C2 C3 0.0(7) no . . .
O1 C1 C2 C3 180(168855) no . . 11_555
O1 C1 C2 C3 180(168855) no 11_555 . .
O1 C1 C2 C3 0.0(7) no 11_555 . 11_555
C1 C2 C3 C4 180(189163) no . . .
C1 C2 C3 C4 180(189163) no . 11_555 11_555
C3 C2 C3 C4 0.0(8) no . 11_555 11_555
C3 C2 C3 C4 0.0(8) no 11_555 . .
C2 C3 C4 C8 0.0(8) no . . 18_554
C3 C4 C8 C4 0.0(8) no . 18_554 11_555
C3 C4 C8 C7 180(221481) no . 18_554 18_554
C5 C5 C6 N3 0.0 no 5_555 . .
C5 C5 C6 C7 180.0 no 5_555 . .
C6 C5 C5 C6 0.0 no . 5_555 5_555
N3 C6 C7 C6 0.0 no . . 8_555
N3 C6 C7 C8 180.0 no . . .
C5 C6 C7 C6 180.0 no . . 8_555
C5 C6 C7 C8 0.0 no . . .
C6 C7 C8 C4 -90.0(4) no . . 20_455
C6 C7 C8 C4 90.0(4) no . . 26_455
C6 C7 C8 C4 90.0(4) no 8_555 . 20_455
C6 C7 C8 C4 -90.0(4) no 8_555 . 26_455
N1 C9 C10 N2 0.0 no . . .
N1 C9 C10 C11 63.5(13) no . . .
N1 C9 C10 C11 -63.5(13) no . . 2_555
N1 C9 C10 C12 61(2) no . . .
N1 C9 C10 C12 -61(2) no . . 2_555
N1 C9 C11 N1 0.0(4) no . . .
N1 C9 C11 C9 -7(4) no . . 4_555
N1 C9 C11 C10 -117.9(15) no . . .
N1 C9 C11 C10 -87(3) no . . 4_555
N1 C9 C11 C11 -36(3) no . . 2_555
N1 C9 C11 C11 -20.9(16) no . . 4_555
N1 C9 C11 C12 -116.2(17) no . . .
N1 C9 C11 N1 -0.0(4) no . 2_555 .
N1 C9 C11 C9 7(4) no . 2_555 2_555
N1 C9 C11 C10 87(3) no . 2_555 2_555
N1 C9 C11 C10 117.9(15) no . 2_555 .
N1 C9 C11 C11 20.9(16) no . 2_555 3_555
N1 C9 C11 C11 36(3) no . 2_555 .
N1 C9 C11 C12 116.2(17) no . 2_555 2_555
N1 C9 C12 N2 -58.3(14) no . . .
N1 C9 C12 C9 34.4(8) no . . 4_555
N1 C9 C12 C10 -126.5(17) no . . .
N1 C9 C12 C10 20(2) no . . 4_555
N1 C9 C12 C11 56.3(14) no . . .
N1 C9 C12 N2 58.3(14) no . 2_555 .
N1 C9 C12 C9 -34.4(8) no . 2_555 2_555
N1 C9 C12 C10 -20(2) no . 2_555 2_555
N1 C9 C12 C10 126.5(17) no . 2_555 .
N1 C9 C12 C11 -56.3(14) no . 2_555 2_555
C10 C9 C11 N1 118(2) no . . .
C10 C9 C11 C9 111(5) no . . 4_555
C10 C9 C11 C10 0.0(15) no . . .
C10 C9 C11 C10 31(4) no . . 4_555
C10 C9 C11 C11 82(4) no . . 2_555
C10 C9 C11 C11 97(3) no . . 4_555
C10 C9 C11 C12 2(3) no . . .
C11 C9 C10 N2 -64(2) no . . .
C11 C9 C10 C11 0.0(15) no . . .
C11 C9 C10 C11 -127(3) no . . 2_555
C11 C9 C10 C12 -2(3) no . . .
C11 C9 C10 C12 -125(3) no . . 2_555
C10 C9 C11 N1 -118(2) no . 2_555 .
C10 C9 C11 C9 -111(5) no . 2_555 2_555
C10 C9 C11 C10 -31(4) no . 2_555 2_555
C10 C9 C11 C10 -0.0(15) no . 2_555 .
C10 C9 C11 C11 -97(3) no . 2_555 3_555
C10 C9 C11 C11 -82(4) no . 2_555 .
C10 C9 C11 C12 -2(3) no . 2_555 2_555
C11 C9 C10 N2 64(2) no 2_555 . .
C11 C9 C10 C11 127(3) no 2_555 . .
C11 C9 C10 C11 0.0(15) no 2_555 . 2_555
C11 C9 C10 C12 125(3) no 2_555 . .
C11 C9 C10 C12 2(3) no 2_555 . 2_555
C10 C9 C12 N2 68(3) no . . .
C10 C9 C12 C9 161(4) no . . 4_555
C10 C9 C12 C10 0(3) no . . .
C10 C9 C12 C10 147(4) no . . 4_555
C10 C9 C12 C11 -177(4) no . . .
C12 C9 C10 N2 -61(3) no . . .
C12 C9 C10 C11 2(3) no . . .
C12 C9 C10 C11 -125(3) no . . 2_555
C12 C9 C10 C12 0.0(16) no . . .
C12 C9 C10 C12 -123(5) no . . 2_555
C10 C9 C12 N2 -68(3) no . 2_555 .
C10 C9 C12 C9 -161(4) no . 2_555 2_555
C10 C9 C12 C10 -147(4) no . 2_555 2_555
C10 C9 C12 C10 0(3) no . 2_555 .
C10 C9 C12 C11 177(4) no . 2_555 2_555
C12 C9 C10 N2 61(3) no 2_555 . .
C12 C9 C10 C11 125(3) no 2_555 . .
C12 C9 C10 C11 -2(3) no 2_555 . 2_555
C12 C9 C10 C12 123(5) no 2_555 . .
C12 C9 C10 C12 0.0(16) no 2_555 . 2_555
C11 C9 C11 N1 -36(4) no . 2_555 .
C11 C9 C11 C9 -29(7) no . 2_555 2_555
C11 C9 C11 C10 51(5) no . 2_555 2_555
C11 C9 C11 C10 82(4) no . 2_555 .
C11 C9 C11 C11 -15(5) no . 2_555 3_555
C11 C9 C11 C11 0.0(19) no . 2_555 .
C11 C9 C11 C12 80(4) no . 2_555 2_555
C11 C9 C11 N1 36(4) no 2_555 . .
C11 C9 C11 C9 29(7) no 2_555 . 4_555
C11 C9 C11 C10 -82(4) no 2_555 . .
C11 C9 C11 C10 -51(5) no 2_555 . 4_555
C11 C9 C11 C11 0.0(19) no 2_555 . 2_555
C11 C9 C11 C11 15(5) no 2_555 . 4_555
C11 C9 C11 C12 -80(4) no 2_555 . .
C11 C9 C12 N2 -115(3) no . . .
C11 C9 C12 C9 -22(3) no . . 4_555
C11 C9 C12 C10 177(4) no . . .
C11 C9 C12 C10 -36(3) no . . 4_555
C11 C9 C12 C11 -0(2) no . . .
C12 C9 C11 N1 116(2) no . . .
C12 C9 C11 C9 109(5) no . . 4_555
C12 C9 C11 C10 -2(2) no . . .
C12 C9 C11 C10 29(2) no . . 4_555
C12 C9 C11 C11 80(4) no . . 2_555
C12 C9 C11 C11 95(3) no . . 4_555
C12 C9 C11 C12 -0.0(13) no . . .
C11 C9 C12 N2 -10(3) no . 2_555 .
C11 C9 C12 C9 -102(3) no . 2_555 2_555
C11 C9 C12 C10 -88(3) no . 2_555 2_555
C11 C9 C12 C10 58(3) no . 2_555 .
C11 C9 C12 C11 -124(4) no . 2_555 2_555
C12 C9 C11 N1 87.6(18) no 2_555 . .
C12 C9 C11 C9 81(5) no 2_555 . 4_555
C12 C9 C11 C10 -30.3(13) no 2_555 . .
C12 C9 C11 C10 1(4) no 2_555 . 4_555
C12 C9 C11 C11 52(3) no 2_555 . 2_555
C12 C9 C11 C11 67(3) no 2_555 . 4_555
C12 C9 C11 C12 -29(3) no 2_555 . .
C11 C9 C12 N2 10(3) no 2_555 . .
C11 C9 C12 C9 102(3) no 2_555 . 4_555
C11 C9 C12 C10 -58(3) no 2_555 . .
C11 C9 C12 C10 88(3) no 2_555 . 4_555
C11 C9 C12 C11 124(4) no 2_555 . .
C12 C9 C11 N1 -87.6(18) no . 2_555 .
C12 C9 C11 C9 -81(5) no . 2_555 2_555
C12 C9 C11 C10 -1(4) no . 2_555 2_555
C12 C9 C11 C10 30.3(13) no . 2_555 .
C12 C9 C11 C11 -67(3) no . 2_555 3_555
C12 C9 C11 C11 -52(3) no . 2_555 .
C12 C9 C11 C12 29(3) no . 2_555 2_555
C11 C9 C12 N2 115(3) no 2_555 2_555 .
C11 C9 C12 C9 22(3) no 2_555 2_555 2_555
C11 C9 C12 C10 36(3) no 2_555 2_555 2_555
C11 C9 C12 C10 -177(4) no 2_555 2_555 .
C11 C9 C12 C11 0(2) no 2_555 2_555 2_555
C12 C9 C11 N1 -116(2) no 2_555 2_555 .
C12 C9 C11 C9 -109(5) no 2_555 2_555 2_555
C12 C9 C11 C10 -29(2) no 2_555 2_555 2_555
C12 C9 C11 C10 2(2) no 2_555 2_555 .
C12 C9 C11 C11 -95(3) no 2_555 2_555 3_555
C12 C9 C11 C11 -80(4) no 2_555 2_555 .
C12 C9 C11 C12 0.0(13) no 2_555 2_555 2_555
C12 C9 C12 N2 -34.1(15) no . 2_555 .
C12 C9 C12 C9 -126.8(16) no . 2_555 2_555
C12 C9 C12 C10 -113(3) no . 2_555 2_555
C12 C9 C12 C10 34.0(15) no . 2_555 .
C12 C9 C12 C11 -149(3) no . 2_555 2_555
C12 C9 C12 N2 34.1(15) no 2_555 . .
C12 C9 C12 C9 126.8(16) no 2_555 . 4_555
C12 C9 C12 C10 -34.0(15) no 2_555 . .
C12 C9 C12 C10 113(3) no 2_555 . 4_555
C12 C9 C12 C11 149(3) no 2_555 . .
N2 C10 C11 N1 65.2(15) no . . .
N2 C10 C11 C9 122.8(18) no . . .
N2 C10 C11 C9 -7(3) no . . 4_555
N2 C10 C11 C10 -33.0(10) no . . 4_555
N2 C10 C11 C11 90.3(13) no . . 2_555
N2 C10 C11 C11 14.4(16) no . . 4_555
N2 C10 C11 C12 -54.7(14) no . . .
N2 C10 C11 N1 -65.2(15) no . 2_555 .
N2 C10 C11 C9 7(3) no . 2_555 2_555
N2 C10 C11 C9 -122.8(18) no . 2_555 .
N2 C10 C11 C10 33.0(10) no . 2_555 2_555
N2 C10 C11 C11 -14.4(16) no . 2_555 3_555
N2 C10 C11 C11 -90.3(13) no . 2_555 .
N2 C10 C11 C12 54.7(14) no . 2_555 2_555
N2 C10 C12 N2 0.0(7) no . . .
N2 C10 C12 C9 109(3) no . . .
N2 C10 C12 C9 91.0(19) no . . 4_555
N2 C10 C12 C10 53(5) no . . 4_555
N2 C10 C12 C11 110.3(17) no . . .
N2 C10 C12 N2 -0.0(7) no . 2_555 .
N2 C10 C12 C9 -91.0(19) no . 2_555 2_555
N2 C10 C12 C9 -109(3) no . 2_555 .
N2 C10 C12 C10 -53(5) no . 2_555 2_555
N2 C10 C12 C11 -110.3(17) no . 2_555 2_555
C9 C10 C11 N1 -58(3) no . . .
C9 C10 C11 C9 0.0(17) no . . .
C9 C10 C11 C9 -130(4) no . . 4_555
C9 C10 C11 C10 -156(3) no . . 4_555
C9 C10 C11 C11 -32.6(19) no . . 2_555
C9 C10 C11 C11 -108(3) no . . 4_555
C9 C10 C11 C12 -178(4) no . . .
C9 C10 C11 N1 58(3) no . 2_555 .
C9 C10 C11 C9 130(4) no . 2_555 2_555
C9 C10 C11 C9 -0.0(17) no . 2_555 .
C9 C10 C11 C10 156(3) no . 2_555 2_555
C9 C10 C11 C11 108(3) no . 2_555 3_555
C9 C10 C11 C11 32.6(19) no . 2_555 .
C9 C10 C11 C12 178(4) no . 2_555 2_555
C9 C10 C12 N2 -109(3) no . . .
C9 C10 C12 C9 0.0(10) no . . .
C9 C10 C12 C9 -18(3) no . . 4_555
C9 C10 C12 C10 -56(6) no . . 4_555
C9 C10 C12 C11 2(2) no . . .
C9 C10 C12 N2 109(3) no . 2_555 .
C9 C10 C12 C9 18(3) no . 2_555 2_555
C9 C10 C12 C9 0.0(10) no . 2_555 .
C9 C10 C12 C10 56(6) no . 2_555 2_555
C9 C10 C12 C11 -2(2) no . 2_555 2_555
C11 C10 C11 N1 25.1(18) no . 2_555 .
C11 C10 C11 C9 98(3) no . 2_555 2_555
C11 C10 C11 C9 -32.6(14) no . 2_555 .
C11 C10 C11 C10 123.3(18) no . 2_555 2_555
C11 C10 C11 C11 75.9(19) no . 2_555 3_555
C11 C10 C11 C11 0.0(10) no . 2_555 .
C11 C10 C11 C12 145(3) no . 2_555 2_555
C11 C10 C11 N1 -25.1(18) no 2_555 . .
C11 C10 C11 C9 32.6(14) no 2_555 . .
C11 C10 C11 C9 -98(3) no 2_555 . 4_555
C11 C10 C11 C10 -123.3(18) no 2_555 . 4_555
C11 C10 C11 C11 0.0(10) no 2_555 . 2_555
C11 C10 C11 C11 -75.9(19) no 2_555 . 4_555
C11 C10 C11 C12 -145(3) no 2_555 . .
C11 C10 C12 N2 -110.3(19) no . . .
C11 C10 C12 C9 -2(2) no . . .
C11 C10 C12 C9 -19.2(15) no . . 4_555
C11 C10 C12 C10 -58(5) no . . 4_555
C11 C10 C12 C11 0.0(11) no . . .
C12 C10 C11 N1 120(3) no . . .
C12 C10 C11 C9 178(4) no . . .
C12 C10 C11 C9 47(4) no . . 4_555
C12 C10 C11 C10 22(3) no . . 4_555
C12 C10 C11 C11 145(3) no . . 2_555
C12 C10 C11 C11 69(3) no . . 4_555
C12 C10 C11 C12 0.0(19) no . . .
C11 C10 C12 N2 73(3) no . 2_555 .
C11 C10 C12 C9 -18(4) no . 2_555 2_555
C11 C10 C12 C9 -35.4(17) no . 2_555 .
C11 C10 C12 C10 21(7) no . 2_555 2_555
C11 C10 C12 C11 -37(3) no . 2_555 2_555
C12 C10 C11 N1 9(4) no 2_555 . .
C12 C10 C11 C9 66(3) no 2_555 . .
C12 C10 C11 C9 -64(5) no 2_555 . 4_555
C12 C10 C11 C10 -89(4) no 2_555 . 4_555
C12 C10 C11 C11 34(3) no 2_555 . 2_555
C12 C10 C11 C11 -42(4) no 2_555 . 4_555
C12 C10 C11 C12 -111(4) no 2_555 . .
C11 C10 C12 N2 -73(3) no 2_555 . .
C11 C10 C12 C9 35.4(17) no 2_555 . .
C11 C10 C12 C9 18(4) no 2_555 . 4_555
C11 C10 C12 C10 -21(7) no 2_555 . 4_555
C11 C10 C12 C11 37(3) no 2_555 . .
C12 C10 C11 N1 -9(4) no . 2_555 .
C12 C10 C11 C9 64(5) no . 2_555 2_555
C12 C10 C11 C9 -66(3) no . 2_555 .
C12 C10 C11 C10 89(4) no . 2_555 2_555
C12 C10 C11 C11 42(4) no . 2_555 3_555
C12 C10 C11 C11 -34(3) no . 2_555 .
C12 C10 C11 C12 111(4) no . 2_555 2_555
C11 C10 C12 N2 110.3(19) no 2_555 2_555 .
C11 C10 C12 C9 19.2(15) no 2_555 2_555 2_555
C11 C10 C12 C9 2(2) no 2_555 2_555 .
C11 C10 C12 C10 58(5) no 2_555 2_555 2_555
C11 C10 C12 C11 -0.0(11) no 2_555 2_555 2_555
C12 C10 C11 N1 -120(3) no 2_555 2_555 .
C12 C10 C11 C9 -47(4) no 2_555 2_555 2_555
C12 C10 C11 C9 -178(4) no 2_555 2_555 .
C12 C10 C11 C10 -22(3) no 2_555 2_555 2_555
C12 C10 C11 C11 -69(3) no 2_555 2_555 3_555
C12 C10 C11 C11 -145(3) no 2_555 2_555 .
C12 C10 C11 C12 -0.0(19) no 2_555 2_555 2_555
C12 C10 C12 N2 4(4) no . 2_555 .
C12 C10 C12 C9 -87(4) no . 2_555 2_555
C12 C10 C12 C9 -104(5) no . 2_555 .
C12 C10 C12 C10 -48(7) no . 2_555 2_555
C12 C10 C12 C11 -106(4) no . 2_555 2_555
C12 C10 C12 N2 -4(4) no 2_555 . .
C12 C10 C12 C9 104(5) no 2_555 . .
C12 C10 C12 C9 87(4) no 2_555 . 4_555
C12 C10 C12 C10 48(7) no 2_555 . 4_555
C12 C10 C12 C11 106(4) no 2_555 . .
N1 C11 C11 N1 0.0(5) no . 2_555 .
N1 C11 C11 C9 26.0(19) no . 2_555 2_555
N1 C11 C11 C9 -134(4) no . 2_555 .
N1 C11 C11 C10 86.1(17) no . 2_555 2_555
N1 C11 C11 C10 146.9(18) no . 2_555 .
N1 C11 C11 C11 32.7(10) no . 2_555 3_555
N1 C11 C11 C12 124.5(18) no . 2_555 2_555
N1 C11 C11 N1 0.0(5) no . 4_555 .
N1 C11 C11 C9 134(4) no . 4_555 4_555
N1 C11 C11 C9 -26.0(19) no . 4_555 3_555
N1 C11 C11 C10 -146.9(18) no . 4_555 4_555
N1 C11 C11 C10 -86.1(17) no . 4_555 3_555
N1 C11 C11 C11 -32.7(10) no . 4_555 3_555
N1 C11 C11 C12 -124.5(18) no . 4_555 4_555
N1 C11 C12 N2 0(3) no . . .
N1 C11 C12 C9 -71(2) no . . .
N1 C11 C12 C9 71(2) no . . 4_555
N1 C11 C12 C10 -73(3) no . . .
N1 C11 C12 C10 73(3) no . . 4_555
C9 C11 C11 N1 134(5) no . 2_555 .
C9 C11 C11 C9 160(5) no . 2_555 2_555
C9 C11 C11 C9 0(3) no . 2_555 .
C9 C11 C11 C10 -140(5) no . 2_555 2_555
C9 C11 C11 C10 -79(4) no . 2_555 .
C9 C11 C11 C11 167(5) no . 2_555 3_555
C9 C11 C11 C12 -102(4) no . 2_555 2_555
C9 C11 C11 N1 26(3) no . 4_555 .
C9 C11 C11 C9 160(5) no . 4_555 4_555
C9 C11 C11 C9 0(4) no . 4_555 3_555
C9 C11 C11 C10 -121(3) no . 4_555 4_555
C9 C11 C11 C10 -60(3) no . 4_555 3_555
C9 C11 C11 C11 -7(3) no . 4_555 3_555
C9 C11 C11 C12 -98(3) no . 4_555 4_555
C9 C11 C12 N2 71(3) no . . .
C9 C11 C12 C9 0.0(14) no . . .
C9 C11 C12 C9 143(4) no . . 4_555
C9 C11 C12 C10 -2(3) no . . .
C9 C11 C12 C10 145(3) no . . 4_555
C9 C11 C11 N1 -26(3) no 4_555 2_555 .
C9 C11 C11 C9 0(4) no 4_555 2_555 2_555
C9 C11 C11 C9 -160(5) no 4_555 2_555 .
C9 C11 C11 C10 60(3) no 4_555 2_555 2_555
C9 C11 C11 C10 121(3) no 4_555 2_555 .
C9 C11 C11 C11 7(3) no 4_555 2_555 3_555
C9 C11 C11 C12 98(3) no 4_555 2_555 2_555
C9 C11 C11 N1 -134(5) no 4_555 4_555 .
C9 C11 C11 C9 0(3) no 4_555 4_555 4_555
C9 C11 C11 C9 -160(5) no 4_555 4_555 3_555
C9 C11 C11 C10 79(4) no 4_555 4_555 4_555
C9 C11 C11 C10 140(5) no 4_555 4_555 3_555
C9 C11 C11 C11 -167(5) no 4_555 4_555 3_555
C9 C11 C11 C12 102(4) no 4_555 4_555 4_555
C9 C11 C12 N2 -71(3) no 4_555 . .
C9 C11 C12 C9 -143(4) no 4_555 . .
C9 C11 C12 C9 -0.0(14) no 4_555 . 4_555
C9 C11 C12 C10 -145(3) no 4_555 . .
C9 C11 C12 C10 2(3) no 4_555 . 4_555
C10 C11 C11 N1 -147(3) no . 2_555 .
C10 C11 C11 C9 -121(3) no . 2_555 2_555
C10 C11 C11 C9 79(3) no . 2_555 .
C10 C11 C11 C10 -61(2) no . 2_555 2_555
C10 C11 C11 C10 0.0(16) no . 2_555 .
C10 C11 C11 C11 -114(2) no . 2_555 3_555
C10 C11 C11 C12 -22.4(18) no . 2_555 2_555
C10 C11 C11 N1 86.1(18) no . 4_555 .
C10 C11 C11 C9 -140(4) no . 4_555 4_555
C10 C11 C11 C9 60(3) no . 4_555 3_555
C10 C11 C11 C10 -60.8(16) no . 4_555 4_555
C10 C11 C11 C10 0(3) no . 4_555 3_555
C10 C11 C11 C11 53.5(18) no . 4_555 3_555
C10 C11 C11 C12 -38(2) no . 4_555 4_555
C10 C11 C12 N2 73(3) no . . .
C10 C11 C12 C9 2(3) no . . .
C10 C11 C12 C9 145(3) no . . 4_555
C10 C11 C12 C10 0.0(18) no . . .
C10 C11 C12 C10 147(4) no . . 4_555
C10 C11 C11 N1 -86.1(18) no 4_555 2_555 .
C10 C11 C11 C9 -60(3) no 4_555 2_555 2_555
C10 C11 C11 C9 140(4) no 4_555 2_555 .
C10 C11 C11 C10 0(3) no 4_555 2_555 2_555
C10 C11 C11 C10 60.8(16) no 4_555 2_555 .
C10 C11 C11 C11 -53.5(18) no 4_555 2_555 3_555
C10 C11 C11 C12 38(2) no 4_555 2_555 2_555
C10 C11 C11 N1 147(3) no 4_555 4_555 .
C10 C11 C11 C9 -79(3) no 4_555 4_555 4_555
C10 C11 C11 C9 121(3) no 4_555 4_555 3_555
C10 C11 C11 C10 0.0(16) no 4_555 4_555 4_555
C10 C11 C11 C10 61(2) no 4_555 4_555 3_555
C10 C11 C11 C11 114(2) no 4_555 4_555 3_555
C10 C11 C11 C12 22.4(18) no 4_555 4_555 4_555
C10 C11 C12 N2 -73(3) no 4_555 . .
C10 C11 C12 C9 -145(3) no 4_555 . .
C10 C11 C12 C9 -2(3) no 4_555 . 4_555
C10 C11 C12 C10 -147(4) no 4_555 . .
C10 C11 C12 C10 0.0(18) no 4_555 . 4_555
C11 C11 C11 N1 32.7(12) no 2_555 4_555 .
C11 C11 C11 C9 167(3) no 2_555 4_555 4_555
C11 C11 C11 C9 7(3) no 2_555 4_555 3_555
C11 C11 C11 C10 -114.2(16) no 2_555 4_555 4_555
C11 C11 C11 C10 -53.5(19) no 2_555 4_555 3_555
C11 C11 C11 C11 0.0(15) no 2_555 4_555 3_555
C11 C11 C11 C12 -91.8(16) no 2_555 4_555 4_555
C11 C11 C11 N1 -32.7(12) no 4_555 2_555 .
C11 C11 C11 C9 -7(3) no 4_555 2_555 2_555
C11 C11 C11 C9 -167(3) no 4_555 2_555 .
C11 C11 C11 C10 53.5(19) no 4_555 2_555 2_555
C11 C11 C11 C10 114.2(16) no 4_555 2_555 .
C11 C11 C11 C11 0.0(15) no 4_555 2_555 3_555
C11 C11 C11 C12 91.8(16) no 4_555 2_555 2_555
C11 C11 C12 N2 45(3) no 2_555 . .
C11 C11 C12 C9 -26.4(13) no 2_555 . .
C11 C11 C12 C9 116(3) no 2_555 . 4_555
C11 C11 C12 C10 -28.4(18) no 2_555 . .
C11 C11 C12 C10 118.5(19) no 2_555 . 4_555
C12 C11 C11 N1 -124(2) no . 2_555 .
C12 C11 C11 C9 -98(3) no . 2_555 2_555
C12 C11 C11 C9 102(3) no . 2_555 .
C12 C11 C11 C10 -38(3) no . 2_555 2_555
C12 C11 C11 C10 22.4(15) no . 2_555 .
C12 C11 C11 C11 -91.8(19) no . 2_555 3_555
C12 C11 C11 C12 0(2) no . 2_555 2_555
C11 C11 C12 N2 -45(3) no 4_555 . .
C11 C11 C12 C9 -116(3) no 4_555 . .
C11 C11 C12 C9 26.4(13) no 4_555 . 4_555
C11 C11 C12 C10 -118.5(19) no 4_555 . .
C11 C11 C12 C10 28.4(18) no 4_555 . 4_555
C12 C11 C11 N1 124(2) no . 4_555 .
C12 C11 C11 C9 -102(3) no . 4_555 4_555
C12 C11 C11 C9 98(3) no . 4_555 3_555
C12 C11 C11 C10 -22.4(15) no . 4_555 4_555
C12 C11 C11 C10 38(3) no . 4_555 3_555
C12 C11 C11 C11 91.8(19) no . 4_555 3_555
C12 C11 C11 C12 0(2) no . 4_555 4_555

loop_
_platon_squeeze_void_nr
_platon_squeeze_void_average_x
_platon_squeeze_void_average_y
_platon_squeeze_void_average_z
_platon_squeeze_void_volume
_platon_squeeze_void_count_electrons
_platon_squeeze_void_content
1 -0.019 0.312 0.078 2812 346 ' '
